data_2104069
loop_
_publ_author_name
'van Mechelen, Jan B.'
'Peschar, Rene'
'Schenk, Henk'

_publ_section_title
;
 Structures of mono-unsaturated triacylglycerols. IV. The highest
 melting \b'-2 polymorphs of <i>trans</i>-mono-unsaturated
 triacylglycerols and related saturated TAGs and their polymorphic
 stability
;
_journal_coeditor_code DR5019
_journal_issue 2
_journal_name_full 'Acta Crystallographica Section B'
_journal_page_first 249
_journal_page_last 259
_journal_paper_doi 10.1107/S0108768108004825
_journal_volume 64
_journal_year 2008
_chemical_formula_moiety 'C53 H100 O6'
_chemical_formula_structural 'C53 H100 O6'
_chemical_formula_sum 'C53 H100 O6'
_chemical_formula_weight 833.38
_chemical_melting_point 319
_chemical_name_common '[2_3]\b~1~'-2 PPE'
_chemical_name_systematic 1,2-dipalmitoyl-3-elaidoylglycerol
_space_group_IT_number 5
_symmetry_cell_setting monoclinic
_symmetry_space_group_name_Hall 'I 2y'
_symmetry_space_group_name_H-M 'I 1 2 1'
_audit_creation_method 'from EXP file using GSAS2CIF'
_cell_angle_alpha 90.0
_cell_angle_beta 93.523(12)
_cell_angle_gamma 90.0
_cell_formula_units_Z 8
_cell_length_a 22.9880(14)
_cell_length_b 5.6407(5)
_cell_length_c 86.265(7)
_cell_measurement_temperature 298
_cell_volume 11164.7(15)
_computing_structure_refinement GSAS
_diffrn_ambient_temperature 297
_diffrn_radiation_type 'Cu K\a'
_diffrn_radiation_wavelength 1.54059
_exptl_absorpt_correction_T_max 1.00000
_exptl_absorpt_correction_T_min 1.00000
_exptl_absorpt_process_details
;   GSAS Absorption/surface roughness correction: function number 0
 No correction is applied.
;
_exptl_crystal_colour white
_exptl_crystal_density_diffrn 0.992
_exptl_crystal_description 'solid fat'
_refine_ls_extinction_method none
_refine_ls_goodness_of_fit_all 3.40
_refine_ls_hydrogen_treatment constr
_refine_ls_matrix_type full
_refine_ls_number_parameters 985
_refine_ls_number_restraints 1033
_refine_ls_shift/su_max 0.29
_refine_ls_shift/su_mean 0.01
_reflns_number_total 677
_cod_data_source_file dr5019.cif
_cod_data_source_block EPP-BPR2-2_1-XPERT-E_publ
_cod_depositor_comments
;
The following automatic conversions were performed:
'_geom_bond_publ_flag' value 'N' changed to 'n' according to
'/home/saulius/struct/CIF-dictionaries/cif_core.dic' dictionary named
'cif_core.dic' version 2.4.1 from 2010-06-29 (632
times).

'_geom_angle_publ_flag' value 'N' changed to 'n' according to
'/home/saulius/struct/CIF-dictionaries/cif_core.dic' dictionary named
'cif_core.dic' version 2.4.1 from 2010-06-29 (612 times).

Automatic conversion script
Id: cif_fix_enum 1527 2010-12-29 10:47:43Z saulius 

The following automatic conversions were performed:

'_geom_bond_publ_flag' value 'N' changed to 'n' according to
/home/saulius/struct/CIF-dictionaries/cif_core.dic dictionary named
'cif_core.dic' version 2.4.1 from 2010-06-29 (632
times).

'_geom_angle_publ_flag' value 'N' changed to 'n' according
to /home/saulius/struct/CIF-dictionaries/cif_core.dic dictionary
named 'cif_core.dic' version 2.4.1 from 2010-06-29 (612 times).

Automatic conversion script
Id: cif_fix_values 1715 2011-07-08 13:25:40Z adriana 
;
_cod_original_cell_volume 11164.7(16)
_cod_original_sg_symbol_H-M 'I 2'
_cod_database_code 2104069

loop_
_symmetry_equiv_pos_site_id
_symmetry_equiv_pos_as_xyz
1 +x,+y,+z
2 -x,+y,-z
101 +x+1/2,+y+1/2,+z+1/2
102 -x+1/2,+y+1/2,-z+1/2

loop_
_atom_site_type_symbol
_atom_site_label
_atom_site_fract_x
_atom_site_fract_y
_atom_site_fract_z
_atom_site_U_iso_or_equiv
_atom_site_thermal_displace_type
_atom_site_occupancy
O O1a1 0.82215(9) 0.150(7) 0.27411(3) 0.0253 Uiso 1.0
C C1a1 0.76770(7) 0.2254(2) 0.27509(4) 0.0253 Uiso 1.0
C C2a1 0.73035(10) 0.0364(3) 0.28161(2) 0.0253 Uiso 1.0
O O2a1 0.75106(17) 0.4211(3) 0.27163(9) 0.0253 Uiso 1.0
C C3a1 0.72542(12) 0.0762(3) 0.29891(2) 0.0253 Uiso 1.0
C C4a1 0.74081(12) -0.1502(3) 0.30780(2) 0.0253 Uiso 1.0
C C5a1 0.73586(12) -0.1103(3) 0.32509(2) 0.0253 Uiso 1.0
C C6a1 0.75079(12) -0.3372(3) 0.33398(2) 0.0253 Uiso 1.0
C C7a1 0.74582(12) -0.2972(3) 0.35128(2) 0.0253 Uiso 1.0
C C8a1 0.76122(12) -0.5231(3) 0.36022(2) 0.0253 Uiso 1.0
C C9a1 0.75488(14) -0.4837(3) 0.377226(19) 0.0253 Uiso 1.0
C C10a1 0.77421(12) -0.6277(4) 0.38846(2) 0.0253 Uiso 1.0
C C11a1 0.74994(9) -0.6404(3) 0.40419(2) 0.0253 Uiso 1.0
C C12a1 0.78463(9) -0.8152(3) 0.41449(2) 0.0253 Uiso 1.0
C C13a1 0.75865(9) -0.8295(3) 0.43026(2) 0.0253 Uiso 1.0
C C14a1 0.79327(9) -1.0020(3) 0.44076(2) 0.0253 Uiso 1.0
C C15a1 0.76720(9) -1.0144(3) 0.45653(2) 0.0253 Uiso 1.0
C C16a1 0.80202(9) -1.1853(3) 0.46710(2) 0.0253 Uiso 1.0
C C17a1 0.77592(9) -1.1980(3) 0.48285(2) 0.0253 Uiso 1.0
C C18a1 0.81060(6) -1.3702(3) 0.49336(3) 0.0253 Uiso 1.0
C C11 0.83500(8) 0.0171(3) 0.26019(2) 0.0253 Uiso 1.0
C C21 0.89530(7) -0.0853(3) 0.26198(2) 0.0253 Uiso 1.0
O O1b1 0.91380(18) -0.1058(3) 0.27843(2) 0.0253 Uiso 1.0
C C1b1 0.89763(10) -0.3003(3) 0.28576(2) 0.0253 Uiso 1.0
C C2b1 0.92838(10) -0.3195(3) 0.30156(2) 0.0253 Uiso 1.0
O O2b1 0.86260(14) -0.4409(4) 0.28047(5) 0.0253 Uiso 1.0
C C3b1 0.90805(10) -0.5405(3) 0.30975(2) 0.0253 Uiso 1.0
C C4b1 0.94060(10) -0.5663(3) 0.32554(2) 0.0253 Uiso 1.0
C C5b1 0.91074(10) -0.7509(3) 0.33515(2) 0.0253 Uiso 1.0
C C6b1 0.94335(10) -0.7781(3) 0.35091(2) 0.0253 Uiso 1.0
C C7b1 0.91328(9) -0.9611(3) 0.36060(2) 0.0253 Uiso 1.0
C C8b1 0.94617(10) -0.9868(3) 0.37635(2) 0.0253 Uiso 1.0
C C9b1 0.91669(9) -1.1692(3) 0.38620(2) 0.0253 Uiso 1.0
C C10b1 0.95040(10) -1.1925(3) 0.40185(2) 0.0253 Uiso 1.0
C C11b1 0.92185(10) -1.3748(3) 0.41191(2) 0.0253 Uiso 1.0
C C12b1 0.95618(10) -1.3943(3) 0.42750(2) 0.0253 Uiso 1.0
C C13b1 0.92843(10) -1.5760(3) 0.43777(2) 0.0253 Uiso 1.0
C C14b1 0.96323(10) -1.5930(3) 0.45331(2) 0.0253 Uiso 1.0
C C15b1 0.93575(10) -1.7738(3) 0.46370(2) 0.0253 Uiso 1.0
C C16b1 0.97070(8) -1.7900(3) 0.47921(2) 0.0253 Uiso 1.0
C C31 0.93694(9) 0.0690(3) 0.25383(3) 0.0253 Uiso 1.0
O O1c1 0.90475(11) 0.2288(4) 0.24310(2) 0.0253 Uiso 1.0
C C1c1 0.92331(9) 0.2471(3) 0.228846(19) 0.0253 Uiso 1.0
C C2c1 0.89430(9) 0.0668(3) 0.21819(2) 0.0253 Uiso 1.0
O O2c1 0.95782(14) 0.3917(4) 0.22495(5) 0.0253 Uiso 1.0
C C3c1 0.92445(10) 0.0579(3) 0.20300(2) 0.0253 Uiso 1.0
C C4c1 0.89887(10) -0.1409(3) 0.19283(2) 0.0253 Uiso 1.0
C C5c1 0.92144(10) -0.1245(3) 0.17667(2) 0.0253 Uiso 1.0
C C6c1 0.89572(10) -0.3236(3) 0.16654(2) 0.0253 Uiso 1.0
C C7c1 0.91831(10) -0.3088(3) 0.15038(2) 0.0253 Uiso 1.0
C C8c1 0.89251(10) -0.5085(3) 0.14032(2) 0.0253 Uiso 1.0
C C9c1 0.91490(10) -0.4949(3) 0.12413(2) 0.0253 Uiso 1.0
C C10c1 0.88890(10) -0.6951(3) 0.11415(2) 0.0253 Uiso 1.0
C C11c1 0.91121(10) -0.6827(3) 0.09795(2) 0.0253 Uiso 1.0
C C12c1 0.88506(10) -0.8831(3) 0.08801(2) 0.0253 Uiso 1.0
C C13c1 0.90711(10) -0.8707(3) 0.07178(2) 0.0253 Uiso 1.0
C C14c1 0.88094(10) -1.0712(3) 0.06184(2) 0.0253 Uiso 1.0
C C15c1 0.90292(10) -1.0586(3) 0.04560(2) 0.0253 Uiso 1.0
C C16c1 0.87710(12) -1.2600(3) 0.03568(3) 0.0253 Uiso 1.0
H H181a1 0.8100(4) -1.5309(5) 0.48847(8) 0.0507 Uiso 1.0
H H182a1 0.85180(19) -1.3137(5) 0.49490(10) 0.0507 Uiso 1.0
H H183a1 0.7929(3) -1.3790(5) 0.50365(5) 0.0507 Uiso 1.0
H H171a1 0.73457(19) -1.2532(5) 0.48147(10) 0.0507 Uiso 1.0
H H172a1 0.7770(4) -1.0370(5) 0.48772(8) 0.0507 Uiso 1.0
H H161a1 0.84328(19) -1.1292(5) 0.46850(10) 0.0507 Uiso 1.0
H H162a1 0.8012(4) -1.3466(5) 0.46228(8) 0.0507 Uiso 1.0
H H151a1 0.72593(19) -1.0704(5) 0.45515(10) 0.0507 Uiso 1.0
H H152a1 0.7681(4) -0.8531(5) 0.46135(8) 0.0507 Uiso 1.0
H H141a1 0.83464(19) -0.9472(5) 0.44214(10) 0.0507 Uiso 1.0
H H142a1 0.7921(4) -1.1630(5) 0.43589(8) 0.0507 Uiso 1.0
H H131a1 0.71734(19) -0.8849(5) 0.42885(10) 0.0507 Uiso 1.0
H H132a1 0.7596(4) -0.6688(5) 0.43516(8) 0.0507 Uiso 1.0
H H121a1 0.82604(19) -0.7610(5) 0.41586(10) 0.0507 Uiso 1.0
H H122a1 0.7832(4) -0.9753(5) 0.40950(8) 0.0507 Uiso 1.0
H H111a1 0.70836(19) -0.6929(5) 0.40303(10) 0.0507 Uiso 1.0
H H112a1 0.7520(4) -0.4798(5) 0.40910(8) 0.0507 Uiso 1.0
H H101a1 0.8007(3) -0.7590(5) 0.38557(8) 0.0507 Uiso 1.0
H H91a1 0.7291(3) -0.3504(5) 0.38017(8) 0.0507 Uiso 1.0
H H81a1 0.8024(2) -0.5686(5) 0.35851(9) 0.0507 Uiso 1.0
H H82a1 0.7345(3) -0.6535(5) 0.35645(9) 0.0507 Uiso 1.0
H H71a1 0.7050(2) -0.2498(5) 0.35321(9) 0.0507 Uiso 1.0
H H72a1 0.7731(3) -0.1678(5) 0.35489(9) 0.0507 Uiso 1.0
H H61a1 0.7916(2) -0.3857(5) 0.33205(9) 0.0507 Uiso 1.0
H H62a1 0.7232(3) -0.4654(5) 0.33033(9) 0.0507 Uiso 1.0
H H51a1 0.6951(2) -0.0615(5) 0.32703(9) 0.0507 Uiso 1.0
H H52a1 0.7635(3) 0.0179(5) 0.32874(9) 0.0507 Uiso 1.0
H H41a1 0.7816(2) -0.1976(5) 0.30586(9) 0.0507 Uiso 1.0
H H42a1 0.7134(3) -0.2793(5) 0.30417(9) 0.0507 Uiso 1.0
H H31a1 0.7528(3) 0.2053(5) 0.30254(9) 0.0507 Uiso 1.0
H H32a1 0.6846(2) 0.1236(5) 0.30085(9) 0.0507 Uiso 1.0
H H21a1 0.6906(2) 0.0417(5) 0.27622(8) 0.0507 Uiso 1.0
H H22a1 0.7482(3) -0.1224(5) 0.27992(10) 0.0507 Uiso 1.0
H H111 0.8061(2) -0.1143(5) 0.25852(10) 0.0507 Uiso 1.0
H H121 0.8322(4) 0.1257(5) 0.25101(6) 0.0507 Uiso 1.0
H H161b1 1.0116(2) -1.8395(5) 0.47745(9) 0.0507 Uiso 1.0
H H162b1 0.9712(4) -1.6317(5) 0.48444(8) 0.0507 Uiso 1.0
H H163b1 0.9524(3) -1.9095(5) 0.48595(7) 0.0507 Uiso 1.0
H H151b1 0.9352(4) -1.9324(5) 0.45853(8) 0.0507 Uiso 1.0
H H152b1 0.8949(2) -1.7243(5) 0.46550(9) 0.0507 Uiso 1.0
H H141b1 0.9639(4) -1.4345(5) 0.45851(8) 0.0507 Uiso 1.0
H H142b1 1.0041(2) -1.6426(5) 0.45154(9) 0.0507 Uiso 1.0
H H131b1 0.9279(4) -1.7342(5) 0.43254(8) 0.0507 Uiso 1.0
H H132b1 0.8876(2) -1.5265(5) 0.43953(9) 0.0507 Uiso 1.0
H H121b1 0.9568(4) -1.2363(5) 0.43277(8) 0.0507 Uiso 1.0
H H122b1 0.9970(2) -1.4439(5) 0.42577(9) 0.0507 Uiso 1.0
H H111b1 0.8810(2) -1.3245(5) 0.41359(9) 0.0507 Uiso 1.0
H H112b1 0.9213(4) -1.5324(5) 0.40659(8) 0.0507 Uiso 1.0
H H101b1 0.9912(2) -1.2432(5) 0.40019(9) 0.0507 Uiso 1.0
H H102b1 0.9512(4) -1.0354(5) 0.40723(8) 0.0507 Uiso 1.0
H H91b1 0.9158(4) -1.3259(5) 0.38078(8) 0.0507 Uiso 1.0
H H92b1 0.8759(2) -1.1171(5) 0.38781(9) 0.0507 Uiso 1.0
H H81b1 0.9469(4) -0.8303(5) 0.38181(8) 0.0507 Uiso 1.0
H H82b1 0.9870(2) -1.0386(5) 0.37482(9) 0.0507 Uiso 1.0
H H71b1 0.9125(4) -1.1172(5) 0.35511(8) 0.0507 Uiso 1.0
H H72b1 0.8724(2) -0.9087(5) 0.36210(10) 0.0507 Uiso 1.0
H H61b1 0.9442(4) -0.6221(5) 0.35643(8) 0.0507 Uiso 1.0
H H62b1 0.9842(2) -0.8306(5) 0.34943(10) 0.0507 Uiso 1.0
H H51b1 0.9103(4) -0.9064(5) 0.32958(8) 0.0507 Uiso 1.0
H H52b1 0.8698(2) -0.6997(5) 0.33662(10) 0.0507 Uiso 1.0
H H41b1 0.9816(2) -0.6171(5) 0.32410(10) 0.0507 Uiso 1.0
H H42b1 0.9409(4) -0.4105(5) 0.33107(8) 0.0507 Uiso 1.0
H H31b1 0.86532(19) -0.5278(5) 0.31116(10) 0.0507 Uiso 1.0
H H32b1 0.9156(4) -0.6830(5) 0.30328(7) 0.0507 Uiso 1.0
H H21b1 0.97138(19) -0.3293(5) 0.30048(10) 0.0507 Uiso 1.0
H H22b1 0.9195(4) -0.1764(5) 0.30783(7) 0.0507 Uiso 1.0
H H211 0.8950(4) -0.2467(5) 0.25719(8) 0.0507 Uiso 1.0
H H161c1 0.8889(3) -1.4152(5) 0.04051(8) 0.0507 Uiso 1.0
H H162c1 0.83363(19) -1.2470(5) 0.03498(10) 0.0507 Uiso 1.0
H H163c1 0.8918(3) -1.2501(5) 0.02503(5) 0.0507 Uiso 1.0
H H151c1 0.94639(19) -1.0716(5) 0.04625(10) 0.0507 Uiso 1.0
H H152c1 0.8912(3) -0.9036(5) 0.04073(8) 0.0507 Uiso 1.0
H H141c1 0.83750(19) -1.0571(5) 0.06119(10) 0.0507 Uiso 1.0
H H142c1 0.8925(3) -1.2266(5) 0.06669(8) 0.0507 Uiso 1.0
H H131c1 0.95055(19) -0.8849(5) 0.07245(10) 0.0507 Uiso 1.0
H H132c1 0.8956(3) -0.7152(5) 0.06693(8) 0.0507 Uiso 1.0
H H121c1 0.84162(19) -0.8690(5) 0.08735(10) 0.0507 Uiso 1.0
H H122c1 0.8966(3) -1.0385(5) 0.09286(8) 0.0507 Uiso 1.0
H H111c1 0.8999(3) -0.5272(5) 0.09309(8) 0.0507 Uiso 1.0
H H112c1 0.95464(19) -0.6974(5) 0.09866(10) 0.0507 Uiso 1.0
H H101c1 0.9003(3) -0.8506(5) 0.11900(8) 0.0507 Uiso 1.0
H H102c1 0.84546(19) -0.6808(5) 0.11343(10) 0.0507 Uiso 1.0
H H91c1 0.9035(3) -0.3393(5) 0.11930(8) 0.0507 Uiso 1.0
H H92c1 0.95834(19) -0.5090(5) 0.12485(10) 0.0507 Uiso 1.0
H H81c1 0.84906(19) -0.4946(5) 0.13959(10) 0.0507 Uiso 1.0
H H82c1 0.9039(3) -0.6643(5) 0.14514(8) 0.0507 Uiso 1.0
H H71c1 0.96176(19) -0.3226(5) 0.15113(10) 0.0507 Uiso 1.0
H H72c1 0.9069(3) -0.1529(5) 0.14558(8) 0.0507 Uiso 1.0
H H61c1 0.85228(19) -0.3095(5) 0.16578(10) 0.0507 Uiso 1.0
H H62c1 0.9071(3) -0.4796(5) 0.17132(8) 0.0507 Uiso 1.0
H H51c1 0.96489(19) -0.1380(5) 0.17742(10) 0.0507 Uiso 1.0
H H52c1 0.9099(3) 0.0316(5) 0.17193(8) 0.0507 Uiso 1.0
H H41c1 0.85541(19) -0.1276(5) 0.19208(10) 0.0507 Uiso 1.0
H H42c1 0.9104(3) -0.2971(5) 0.19757(8) 0.0507 Uiso 1.0
H H31c1 0.9188(4) 0.2125(5) 0.19744(8) 0.0507 Uiso 1.0
H H32c1 0.96707(19) 0.0293(5) 0.20525(10) 0.0507 Uiso 1.0
H H21c1 0.8967(4) -0.0927(5) 0.22326(8) 0.0507 Uiso 1.0
H H22c1 0.85246(19) 0.1110(5) 0.21603(10) 0.0507 Uiso 1.0
H H311 0.9634(3) -0.0330(5) 0.24791(7) 0.0507 Uiso 1.0
H H321 0.9607(3) 0.1643(5) 0.26169(7) 0.0507 Uiso 1.0
O O1a2 0.18954(10) 0.7680(3) 0.26253(4) 0.0253 Uiso 1.0
C C1a2 0.23039(9) 0.9073(2) 0.26927(3) 0.0253 Uiso 1.0
C C2a2 0.27411(9) 0.7650(3) 0.27895(3) 0.0253 Uiso 1.0
O O2a2 0.2324(3) 1.1184(3) 0.26769(8) 0.0253 Uiso 1.0
C C3a2 0.24458(11) 0.5530(3) 0.28597(2) 0.0253 Uiso 1.0
C C4a2 0.24367(12) 0.5849(3) 0.30343(2) 0.0253 Uiso 1.0
C C5a2 0.26073(12) 0.3552(3) 0.31166(2) 0.0253 Uiso 1.0
C C6a2 0.26044(12) 0.3897(3) 0.32912(2) 0.0253 Uiso 1.0
C C7a2 0.27643(12) 0.1591(3) 0.33737(2) 0.0253 Uiso 1.0
C C8a2 0.27802(8) 0.1944(3) 0.35483(2) 0.0253 Uiso 1.0
C C9a2 0.2636(2) -0.0343(3) 0.36252(2) 0.0253 Uiso 1.0
C C10a2 0.2602(3) -0.0586(3) 0.37761(2) 0.0253 Uiso 1.0
C C11a2 0.25554(12) -0.2896(3) 0.38600(2) 0.0253 Uiso 1.0
C C12a2 0.28272(8) -0.2589(3) 0.40235(2) 0.0253 Uiso 1.0
C C13a2 0.27452(12) -0.4819(3) 0.41183(2) 0.0253 Uiso 1.0
C C14a2 0.28999(8) -0.4306(3) 0.42888(2) 0.0253 Uiso 1.0
C C15a2 0.27888(12) -0.6480(3) 0.43868(2) 0.0253 Uiso 1.0
C C16a2 0.29054(13) -0.5888(3) 0.45579(2) 0.0253 Uiso 1.0
C C17a2 0.28315(13) -0.8086(3) 0.46568(2) 0.0253 Uiso 1.0
C C18a2 0.29526(13) -0.7484(4) 0.48276(2) 0.0253 Uiso 1.0
C C12 0.14357(9) 0.8827(3) 0.25278(3) 0.0253 Uiso 1.0
C C22 0.10142(8) 0.7003(3) 0.24621(2) 0.0253 Uiso 1.0
O O1b2 0.06128(11) 0.6318(3) 0.25790(3) 0.0253 Uiso 1.0
C C1b2 0.0683(2) 0.4171(3) 0.264108(18) 0.0253 Uiso 1.0
C C2b2 0.06606(13) 0.4265(3) 0.28144(2) 0.0253 Uiso 1.0
O O2b2 0.0764(4) 0.2400(4) 0.25684(4) 0.0253 Uiso 1.0
C C3b2 0.07406(12) 0.1793(3) 0.28826(2) 0.0253 Uiso 1.0
C C4b2 0.07159(12) 0.1900(3) 0.30580(2) 0.0253 Uiso 1.0
C C5b2 0.07973(12) -0.0562(3) 0.31276(2) 0.0253 Uiso 1.0
C C6b2 0.07677(12) -0.0423(3) 0.33028(2) 0.0253 Uiso 1.0
C C7b2 0.08533(12) -0.2865(3) 0.33750(2) 0.0253 Uiso 1.0
C C8b2 0.08117(8) -0.2683(3) 0.35498(2) 0.0253 Uiso 1.0
C C9b2 0.09013(12) -0.5103(3) 0.36252(2) 0.0253 Uiso 1.0
C C10b2 0.08634(12) -0.4867(3) 0.37997(2) 0.0253 Uiso 1.0
C C11b2 0.09576(12) -0.7256(3) 0.38788(2) 0.0253 Uiso 1.0
C C12b2 0.09088(8) -0.6968(3) 0.40527(2) 0.0253 Uiso 1.0
C C13b2 0.09980(12) -0.9337(3) 0.41346(2) 0.0253 Uiso 1.0
C C14b2 0.09190(8) -0.9037(3) 0.43072(2) 0.0253 Uiso 1.0
C C15b2 0.10362(12) -1.1374(3) 0.43911(2) 0.0253 Uiso 1.0
C C16b2 0.09808(12) -1.1055(4) 0.45646(2) 0.0253 Uiso 1.0
C C32 0.06795(9) 0.7973(3) 0.23214(2) 0.0253 Uiso 1.0
O O1c2 0.09355(10) 0.7130(4) 0.21808(2) 0.0253 Uiso 1.0
C C1c2 0.05699(8) 0.6359(3) 0.20663(2) 0.0253 Uiso 1.0
C C2c2 0.08339(9) 0.4354(3) 0.19806(2) 0.0253 Uiso 1.0
O O2c2 0.01178(11) 0.7306(4) 0.20265(6) 0.0253 Uiso 1.0
C C3c2 0.04745(9) 0.3875(3) 0.18301(2) 0.0253 Uiso 1.0
C C4c2 0.08384(9) 0.2548(3) 0.17171(2) 0.0253 Uiso 1.0
C C5c2 0.04707(9) 0.2009(3) 0.15688(2) 0.0253 Uiso 1.0
C C6c2 0.08284(9) 0.0651(3) 0.14558(2) 0.0253 Uiso 1.0
C C7c2 0.04558(9) 0.0110(3) 0.13083(2) 0.0253 Uiso 1.0
C C8c2 0.08110(9) -0.1233(3) 0.11941(2) 0.0253 Uiso 1.0
C C9c2 0.04347(9) -0.1766(3) 0.10472(2) 0.0253 Uiso 1.0
C C10c2 0.07865(9) -0.3109(3) 0.09321(2) 0.0253 Uiso 1.0
C C11c2 0.04071(9) -0.3635(3) 0.07855(2) 0.0253 Uiso 1.0
C C12c2 0.07551(9) -0.4978(3) 0.06696(2) 0.0253 Uiso 1.0
C C13c2 0.03737(9) -0.5491(3) 0.05231(2) 0.0253 Uiso 1.0
C C14c2 0.07200(9) -0.6831(3) 0.04066(2) 0.0253 Uiso 1.0
C C15c2 0.03383(9) -0.7332(3) 0.02600(2) 0.0253 Uiso 1.0
C C16c2 0.06853(7) -0.8666(4) 0.01435(3) 0.0253 Uiso 1.0
H H181a2 0.3361(2) -0.6887(5) 0.48449(10) 0.0507 Uiso 1.0
H H182a2 0.2674(3) -0.6233(5) 0.48584(9) 0.0507 Uiso 1.0
H H183a2 0.2902(3) -0.8937(5) 0.48918(7) 0.0507 Uiso 1.0
H H171a2 0.3111(3) -0.9337(5) 0.46262(9) 0.0507 Uiso 1.0
H H172a2 0.2424(2) -0.8691(5) 0.46399(10) 0.0507 Uiso 1.0
H H161a2 0.2624(3) -0.4643(5) 0.45883(9) 0.0507 Uiso 1.0
H H162a2 0.3312(2) -0.5276(5) 0.45756(10) 0.0507 Uiso 1.0
H H151a2 0.3053(3) -0.7793(5) 0.43577(9) 0.0507 Uiso 1.0
H H152a2 0.23741(19) -0.6992(5) 0.43676(10) 0.0507 Uiso 1.0
H H141a2 0.2655(3) -0.2962(5) 0.43231(9) 0.0507 Uiso 1.0
H H142a2 0.33208(19) -0.3857(5) 0.43026(10) 0.0507 Uiso 1.0
H H131a2 0.3005(3) -0.6097(5) 0.40817(9) 0.0507 Uiso 1.0
H H132a2 0.23300(19) -0.5344(5) 0.41047(10) 0.0507 Uiso 1.0
H H121a2 0.2642(3) -0.1211(5) 0.40744(8) 0.0507 Uiso 1.0
H H122a2 0.32533(19) -0.2277(5) 0.40176(10) 0.0507 Uiso 1.0
H H111a2 0.2774(3) -0.4117(5) 0.38040(7) 0.0507 Uiso 1.0
H H112a2 0.21384(19) -0.3418(5) 0.38638(10) 0.0507 Uiso 1.0
H H101a2 0.2550(7) 0.0899(5) 0.38374(7) 0.0507 Uiso 1.0
H H91a2 0.2664(6) -0.1826(5) 0.35625(7) 0.0507 Uiso 1.0
H H81a2 0.2488(2) 0.3174(5) 0.35735(9) 0.0507 Uiso 1.0
H H82a2 0.3178(2) 0.2475(5) 0.35871(9) 0.0507 Uiso 1.0
H H71a2 0.3166(2) 0.1121(5) 0.33455(9) 0.0507 Uiso 1.0
H H72a2 0.2482(3) 0.0316(5) 0.33412(9) 0.0507 Uiso 1.0
H H61a2 0.2205(2) 0.4365(5) 0.33186(9) 0.0507 Uiso 1.0
H H62a2 0.2889(3) 0.5165(5) 0.33249(9) 0.0507 Uiso 1.0
H H51a2 0.3010(2) 0.3112(5) 0.30893(9) 0.0507 Uiso 1.0
H H52a2 0.2329(3) 0.2262(5) 0.30829(9) 0.0507 Uiso 1.0
H H41a2 0.2031(2) 0.6270(5) 0.30604(9) 0.0507 Uiso 1.0
H H42a2 0.2710(3) 0.7147(5) 0.30696(9) 0.0507 Uiso 1.0
H H31a2 0.20366(19) 0.5398(5) 0.28137(9) 0.0507 Uiso 1.0
H H32a2 0.2665(3) 0.4053(5) 0.28368(9) 0.0507 Uiso 1.0
H H21a2 0.3054(2) 0.7079(5) 0.27231(7) 0.0507 Uiso 1.0
H H22a2 0.2918(3) 0.8666(5) 0.28749(6) 0.0507 Uiso 1.0
H H112 0.1224(3) 0.9986(5) 0.25917(7) 0.0507 Uiso 1.0
H H122 0.1613(3) 0.9685(5) 0.24409(6) 0.0507 Uiso 1.0
H H161b2 0.1284(2) -0.9913(5) 0.46065(9) 0.0507 Uiso 1.0
H H162b2 0.0585(2) -1.0425(5) 0.45834(9) 0.0507 Uiso 1.0
H H163b2 0.1038(3) -1.2618(5) 0.46181(8) 0.0507 Uiso 1.0
H H151b2 0.1439(2) -1.1926(5) 0.43722(9) 0.0507 Uiso 1.0
H H152b2 0.0748(2) -1.2585(5) 0.43505(9) 0.0507 Uiso 1.0
H H141b2 0.0511(2) -0.8516(5) 0.43225(9) 0.0507 Uiso 1.0
H H142b2 0.1198(3) -0.7809(5) 0.43505(9) 0.0507 Uiso 1.0
H H131b2 0.1401(2) -0.9931(5) 0.41194(10) 0.0507 Uiso 1.0
H H132b2 0.0707(2) -1.0506(5) 0.40899(9) 0.0507 Uiso 1.0
H H121b2 0.0514(2) -0.6336(5) 0.40727(9) 0.0507 Uiso 1.0
H H122b2 0.1213(2) -0.5826(5) 0.40940(9) 0.0507 Uiso 1.0
H H111b2 0.0655(2) -0.8401(5) 0.38368(9) 0.0507 Uiso 1.0
H H112b2 0.1354(2) -0.7868(5) 0.38584(9) 0.0507 Uiso 1.0
H H101b2 0.1169(2) -0.3732(5) 0.38413(9) 0.0507 Uiso 1.0
H H102b2 0.0470(2) -0.4246(5) 0.38221(9) 0.0507 Uiso 1.0
H H91b2 0.1293(2) -0.5737(5) 0.36023(9) 0.0507 Uiso 1.0
H H92b2 0.0592(2) -0.6215(5) 0.35829(9) 0.0507 Uiso 1.0
H H81b2 0.0419(2) -0.2060(5) 0.35727(9) 0.0507 Uiso 1.0
H H82b2 0.1119(2) -0.1573(5) 0.35933(9) 0.0507 Uiso 1.0
H H71b2 0.1246(2) -0.3491(5) 0.33518(9) 0.0507 Uiso 1.0
H H72b2 0.0544(2) -0.3962(5) 0.33309(9) 0.0507 Uiso 1.0
H H61b2 0.0379(2) 0.0211(5) 0.33280(9) 0.0507 Uiso 1.0
H H62b2 0.1080(2) 0.0664(5) 0.33463(9) 0.0507 Uiso 1.0
H H51b2 0.1186(2) -0.1204(5) 0.31020(9) 0.0507 Uiso 1.0
H H52b2 0.0482(2) -0.1633(5) 0.30836(9) 0.0507 Uiso 1.0
H H41b2 0.1032(2) 0.2965(5) 0.31020(9) 0.0507 Uiso 1.0
H H42b2 0.0329(2) 0.2543(5) 0.30846(9) 0.0507 Uiso 1.0
H H31b2 0.0423(2) 0.0733(5) 0.28384(9) 0.0507 Uiso 1.0
H H32b2 0.1127(2) 0.1148(5) 0.28558(9) 0.0507 Uiso 1.0
H H21b2 0.0979(2) 0.5321(5) 0.28585(9) 0.0507 Uiso 1.0
H H22b2 0.0275(2) 0.4911(5) 0.28416(9) 0.0507 Uiso 1.0
H H212 0.1237(3) 0.5572(5) 0.24313(9) 0.0507 Uiso 1.0
H H161c2 0.1023(2) -0.7676(5) 0.01149(9) 0.0507 Uiso 1.0
H H162c2 0.0832(3) -1.0190(5) 0.01906(8) 0.0507 Uiso 1.0
H H163c2 0.0429(3) -0.9010(5) 0.00483(6) 0.0507 Uiso 1.0
H H151c2 0.0197(3) -0.5800(5) 0.02131(8) 0.0507 Uiso 1.0
H H152c2 -0.0004(2) -0.8313(5) 0.02869(9) 0.0507 Uiso 1.0
H H141c2 0.0861(3) -0.8364(5) 0.04535(8) 0.0507 Uiso 1.0
H H142c2 0.1062(2) -0.5854(5) 0.03796(9) 0.0507 Uiso 1.0
H H131c2 0.0231(3) -0.3962(5) 0.04759(8) 0.0507 Uiso 1.0
H H132c2 0.0032(2) -0.6472(5) 0.05503(9) 0.0507 Uiso 1.0
H H121c2 0.0896(3) -0.6507(5) 0.07170(8) 0.0507 Uiso 1.0
H H122c2 0.1097(2) -0.4000(5) 0.06425(9) 0.0507 Uiso 1.0
H H111c2 0.0066(2) -0.4618(5) 0.08128(9) 0.0507 Uiso 1.0
H H112c2 0.0264(3) -0.2110(5) 0.07379(8) 0.0507 Uiso 1.0
H H101c2 0.1128(2) -0.2124(5) 0.09051(9) 0.0507 Uiso 1.0
H H102c2 0.0929(3) -0.4632(5) 0.09801(8) 0.0507 Uiso 1.0
H H91c2 0.0094(2) -0.2750(5) 0.10741(9) 0.0507 Uiso 1.0
H H92c2 0.0292(3) -0.0243(5) 0.09992(8) 0.0507 Uiso 1.0
H H81c2 0.0953(3) -0.2754(5) 0.12424(8) 0.0507 Uiso 1.0
H H82c2 0.1152(2) -0.0246(5) 0.11674(9) 0.0507 Uiso 1.0
H H71c2 0.0313(3) 0.1629(5) 0.12598(8) 0.0507 Uiso 1.0
H H72c2 0.0114(2) -0.0877(5) 0.13347(9) 0.0507 Uiso 1.0
H H61c2 0.0969(3) -0.0867(5) 0.15048(8) 0.0507 Uiso 1.0
H H62c2 0.1171(2) 0.1631(5) 0.14294(9) 0.0507 Uiso 1.0
H H51c2 0.0333(3) 0.3530(5) 0.15197(8) 0.0507 Uiso 1.0
H H52c2 0.0126(2) 0.1033(5) 0.15944(9) 0.0507 Uiso 1.0
H H41c2 0.0981(3) 0.1030(5) 0.17657(8) 0.0507 Uiso 1.0
H H42c2 0.1179(2) 0.3546(5) 0.16919(9) 0.0507 Uiso 1.0
H H31c2 0.0127(2) 0.2897(5) 0.18527(9) 0.0507 Uiso 1.0
H H32c2 0.0342(3) 0.5415(5) 0.17827(8) 0.0507 Uiso 1.0
H H21c2 0.1241(2) 0.4782(5) 0.19566(9) 0.0507 Uiso 1.0
H H22c2 0.0842(4) 0.2897(5) 0.20468(7) 0.0507 Uiso 1.0
H H312 0.0692(4) 0.9745(4) 0.23241(10) 0.0507 Uiso 1.0
H H322 0.02651(19) 0.7433(5) 0.23211(10) 0.0507 Uiso 1.0

loop_
_atom_type_symbol
_atom_type_scat_dispersion_real
_atom_type_scat_dispersion_imag
_atom_type_scat_source
O 0.000 0.000 International_Tables_Vol_C
C 0.000 0.000 International_Tables_Vol_C
H 0.000 0.000 International_Tables_Vol_C

loop_
_geom_angle_atom_site_label_1
_geom_angle_atom_site_label_2
_geom_angle_atom_site_label_3
_geom_angle_site_symmetry_1
_geom_angle_site_symmetry_3
_geom_angle
_geom_angle_publ_flag
C1a1 O1a1 C11 1_555 1_555 117.1(6) n
O1a1 C1a1 C2a1 1_555 1_555 111.0(16) n
O1a1 C1a1 O2a1 1_555 1_555 124.5(16) n
C2a1 C1a1 O2a1 1_555 1_555 124.5(3) n
C1a1 C2a1 C3a1 1_555 1_555 109.99(18) n
C1a1 C2a1 H21a1 1_555 1_555 109.4(3) n
C1a1 C2a1 H22a1 1_555 1_555 109.4(4) n
C3a1 C2a1 H21a1 1_555 1_555 109.4(4) n
C3a1 C2a1 H22a1 1_555 1_555 109.4(5) n
H21a1 C2a1 H22a1 1_555 1_555 109.4(5) n
C2a1 C3a1 C4a1 1_555 1_555 109.99(15) n
C2a1 C3a1 H31a1 1_555 1_555 109.4(5) n
C2a1 C3a1 H32a1 1_555 1_555 109.4(5) n
C4a1 C3a1 H31a1 1_555 1_555 109.4(4) n
C4a1 C3a1 H32a1 1_555 1_555 109.4(4) n
H31a1 C3a1 H32a1 1_555 1_555 109.4(4) n
C3a1 C4a1 C5a1 1_555 1_555 109.98(15) n
C3a1 C4a1 H41a1 1_555 1_555 109.4(4) n
C3a1 C4a1 H42a1 1_555 1_555 109.3(4) n
C5a1 C4a1 H41a1 1_555 1_555 109.4(5) n
C5a1 C4a1 H42a1 1_555 1_555 109.4(5) n
H41a1 C4a1 H42a1 1_555 1_555 109.4(4) n
C4a1 C5a1 C6a1 1_555 1_555 110.00(15) n
C4a1 C5a1 H51a1 1_555 1_555 109.4(5) n
C4a1 C5a1 H52a1 1_555 1_555 109.3(5) n
C6a1 C5a1 H51a1 1_555 1_555 109.4(4) n
C6a1 C5a1 H52a1 1_555 1_555 109.3(4) n
H51a1 C5a1 H52a1 1_555 1_555 109.4(4) n
C5a1 C6a1 C7a1 1_555 1_555 109.98(15) n
C5a1 C6a1 H61a1 1_555 1_555 109.3(4) n
C5a1 C6a1 H62a1 1_555 1_555 109.4(4) n
C7a1 C6a1 H61a1 1_555 1_555 109.4(5) n
C7a1 C6a1 H62a1 1_555 1_555 109.4(5) n
H61a1 C6a1 H62a1 1_555 1_555 109.4(4) n
C6a1 C7a1 C8a1 1_555 1_555 110.15(15) n
C6a1 C7a1 H71a1 1_555 1_555 109.4(5) n
C6a1 C7a1 H72a1 1_555 1_555 109.3(5) n
C8a1 C7a1 H71a1 1_555 1_555 109.3(4) n
C8a1 C7a1 H72a1 1_555 1_555 109.3(4) n
H71a1 C7a1 H72a1 1_555 1_555 109.3(4) n
C7a1 C8a1 C9a1 1_555 1_555 109.79(15) n
C7a1 C8a1 H81a1 1_555 1_555 109.5(4) n
C7a1 C8a1 H82a1 1_555 1_555 109.4(4) n
C9a1 C8a1 H81a1 1_555 1_555 109.4(5) n
C9a1 C8a1 H82a1 1_555 1_555 109.4(5) n
H81a1 C8a1 H82a1 1_555 1_555 109.4(4) n
C8a1 C9a1 C10a1 1_555 1_555 125.3(2) n
C8a1 C9a1 H91a1 1_555 1_555 117.0(4) n
C10a1 C9a1 H91a1 1_555 1_555 117.0(4) n
C9a1 C10a1 C11a1 1_555 1_555 124.5(2) n
C9a1 C10a1 H101a1 1_555 1_555 117.1(4) n
C11a1 C10a1 H101a1 1_555 1_555 117.1(4) n
C10a1 C11a1 C12a1 1_555 1_555 110.43(17) n
C10a1 C11a1 H111a1 1_555 1_555 109.3(5) n
C10a1 C11a1 H112a1 1_555 1_555 109.3(4) n
C12a1 C11a1 H111a1 1_555 1_555 109.3(4) n
C12a1 C11a1 H112a1 1_555 1_555 109.3(4) n
H111a1 C11a1 H112a1 1_555 1_555 109.3(6) n
C11a1 C12a1 C13a1 1_555 1_555 109.68(16) n
C11a1 C12a1 H121a1 1_555 1_555 109.4(4) n
C11a1 C12a1 H122a1 1_555 1_555 109.4(4) n
C13a1 C12a1 H121a1 1_555 1_555 109.5(5) n
C13a1 C12a1 H122a1 1_555 1_555 109.4(4) n
H121a1 C12a1 H122a1 1_555 1_555 109.4(6) n
C12a1 C13a1 C14a1 1_555 1_555 110.30(16) n
C12a1 C13a1 H131a1 1_555 1_555 109.3(5) n
C12a1 C13a1 H132a1 1_555 1_555 109.3(4) n
C14a1 C13a1 H131a1 1_555 1_555 109.3(4) n
C14a1 C13a1 H132a1 1_555 1_555 109.4(4) n
H131a1 C13a1 H132a1 1_555 1_555 109.3(6) n
C13a1 C14a1 C15a1 1_555 1_555 109.98(16) n
C13a1 C14a1 H141a1 1_555 1_555 109.4(4) n
C13a1 C14a1 H142a1 1_555 1_555 109.3(4) n
C15a1 C14a1 H141a1 1_555 1_555 109.4(5) n
C15a1 C14a1 H142a1 1_555 1_555 109.4(4) n
H141a1 C14a1 H142a1 1_555 1_555 109.3(6) n
C14a1 C15a1 C16a1 1_555 1_555 110.11(16) n
C14a1 C15a1 H151a1 1_555 1_555 109.4(5) n
C14a1 C15a1 H152a1 1_555 1_555 109.4(4) n
C16a1 C15a1 H151a1 1_555 1_555 109.3(4) n
C16a1 C15a1 H152a1 1_555 1_555 109.3(4) n
H151a1 C15a1 H152a1 1_555 1_555 109.3(6) n
C15a1 C16a1 C17a1 1_555 1_555 110.12(17) n
C15a1 C16a1 H161a1 1_555 1_555 109.4(4) n
C15a1 C16a1 H162a1 1_555 1_555 109.4(4) n
C17a1 C16a1 H161a1 1_555 1_555 109.3(5) n
C17a1 C16a1 H162a1 1_555 1_555 109.3(4) n
H161a1 C16a1 H162a1 1_555 1_555 109.3(6) n
C16a1 C17a1 C18a1 1_555 1_555 109.98(17) n
C16a1 C17a1 H171a1 1_555 1_555 109.4(5) n
C16a1 C17a1 H172a1 1_555 1_555 109.4(4) n
C18a1 C17a1 H171a1 1_555 1_555 109.4(4) n
C18a1 C17a1 H172a1 1_555 1_555 109.3(4) n
H171a1 C17a1 H172a1 1_555 1_555 109.4(6) n
C17a1 C18a1 H181a1 1_555 1_555 109.5(4) n
C17a1 C18a1 H182a1 1_555 1_555 109.5(4) n
C17a1 C18a1 H183a1 1_555 1_555 109.5(3) n
H181a1 C18a1 H182a1 1_555 1_555 109.5(6) n
H181a1 C18a1 H183a1 1_555 1_555 109.5(5) n
H182a1 C18a1 H183a1 1_555 1_555 109.4(6) n
O1a1 C11 C21 1_555 1_555 110.1(4) n
O1a1 C11 H111 1_555 1_555 109.3(11) n
O1a1 C11 H121 1_555 1_555 109.3(14) n
C21 C11 H111 1_555 1_555 109.4(3) n
C21 C11 H121 1_555 1_555 109.3(5) n
H111 C11 H121 1_555 1_555 109.3(6) n
C11 C21 O1b1 1_555 1_555 110.1(2) n
C11 C21 C31 1_555 1_555 109.89(15) n
C11 C21 H211 1_555 1_555 108.9(5) n
O1b1 C21 C31 1_555 1_555 110.19(19) n
O1b1 C21 H211 1_555 1_555 108.9(4) n
C31 C21 H211 1_555 1_555 108.9(5) n
C21 O1b1 C1b1 1_555 1_555 117.0(2) n
O1b1 C1b1 C2b1 1_555 1_555 111.17(19) n
O1b1 C1b1 O2b1 1_555 1_555 124.4(3) n
C2b1 C1b1 O2b1 1_555 1_555 124.4(2) n
C1b1 C2b1 C3b1 1_555 1_555 109.88(16) n
C1b1 C2b1 H21b1 1_555 1_555 109.4(5) n
C1b1 C2b1 H22b1 1_555 1_555 109.4(4) n
C3b1 C2b1 H21b1 1_555 1_555 109.4(3) n
C3b1 C2b1 H22b1 1_555 1_555 109.4(4) n
H21b1 C2b1 H22b1 1_555 1_555 109.4(6) n
C2b1 C3b1 C4b1 1_555 1_555 110.25(16) n
C2b1 C3b1 H31b1 1_555 1_555 109.3(3) n
C2b1 C3b1 H32b1 1_555 1_555 109.3(4) n
C4b1 C3b1 H31b1 1_555 1_555 109.3(5) n
C4b1 C3b1 H32b1 1_555 1_555 109.3(4) n
H31b1 C3b1 H32b1 1_555 1_555 109.4(6) n
C3b1 C4b1 C5b1 1_555 1_555 109.88(17) n
C3b1 C4b1 H41b1 1_555 1_555 109.4(5) n
C3b1 C4b1 H42b1 1_555 1_555 109.4(4) n
C5b1 C4b1 H41b1 1_555 1_555 109.4(3) n
C5b1 C4b1 H42b1 1_555 1_555 109.4(4) n
H41b1 C4b1 H42b1 1_555 1_555 109.4(6) n
C4b1 C5b1 C6b1 1_555 1_555 110.04(16) n
C4b1 C5b1 H51b1 1_555 1_555 109.4(4) n
C4b1 C5b1 H52b1 1_555 1_555 109.4(3) n
C6b1 C5b1 H51b1 1_555 1_555 109.3(4) n
C6b1 C5b1 H52b1 1_555 1_555 109.4(5) n
H51b1 C5b1 H52b1 1_555 1_555 109.4(6) n
C5b1 C6b1 C7b1 1_555 1_555 110.16(16) n
C5b1 C6b1 H61b1 1_555 1_555 109.3(4) n
C5b1 C6b1 H62b1 1_555 1_555 109.3(5) n
C7b1 C6b1 H61b1 1_555 1_555 109.4(4) n
C7b1 C6b1 H62b1 1_555 1_555 109.3(3) n
H61b1 C6b1 H62b1 1_555 1_555 109.3(6) n
C6b1 C7b1 C8b1 1_555 1_555 109.74(16) n
C6b1 C7b1 H71b1 1_555 1_555 109.4(4) n
C6b1 C7b1 H72b1 1_555 1_555 109.4(3) n
C8b1 C7b1 H71b1 1_555 1_555 109.4(4) n
C8b1 C7b1 H72b1 1_555 1_555 109.4(5) n
H71b1 C7b1 H72b1 1_555 1_555 109.4(6) n
C7b1 C8b1 C9b1 1_555 1_555 110.47(16) n
C7b1 C8b1 H81b1 1_555 1_555 109.3(4) n
C7b1 C8b1 H82b1 1_555 1_555 109.3(5) n
C9b1 C8b1 H81b1 1_555 1_555 109.2(4) n
C9b1 C8b1 H82b1 1_555 1_555 109.3(3) n
H81b1 C8b1 H82b1 1_555 1_555 109.3(6) n
C8b1 C9b1 C10b1 1_555 1_555 109.55(16) n
C8b1 C9b1 H91b1 1_555 1_555 109.5(4) n
C8b1 C9b1 H92b1 1_555 1_555 109.4(3) n
C10b1 C9b1 H91b1 1_555 1_555 109.5(4) n
C10b1 C9b1 H92b1 1_555 1_555 109.4(5) n
H91b1 C9b1 H92b1 1_555 1_555 109.5(6) n
C9b1 C10b1 C11b1 1_555 1_555 110.55(16) n
C9b1 C10b1 H101b1 1_555 1_555 109.2(5) n
C9b1 C10b1 H102b1 1_555 1_555 109.2(4) n
C11b1 C10b1 H101b1 1_555 1_555 109.3(3) n
C11b1 C10b1 H102b1 1_555 1_555 109.3(4) n
H101b1 C10b1 H102b1 1_555 1_555 109.3(6) n
C10b1 C11b1 C12b1 1_555 1_555 109.57(16) n
C10b1 C11b1 H111b1 1_555 1_555 109.4(3) n
C10b1 C11b1 H112b1 1_555 1_555 109.4(4) n
C12b1 C11b1 H111b1 1_555 1_555 109.5(5) n
C12b1 C11b1 H112b1 1_555 1_555 109.5(4) n
H111b1 C11b1 H112b1 1_555 1_555 109.4(6) n
C11b1 C12b1 C13b1 1_555 1_555 110.52(16) n
C11b1 C12b1 H121b1 1_555 1_555 109.2(4) n
C11b1 C12b1 H122b1 1_555 1_555 109.2(5) n
C13b1 C12b1 H121b1 1_555 1_555 109.3(4) n
C13b1 C12b1 H122b1 1_555 1_555 109.3(3) n
H121b1 C12b1 H122b1 1_555 1_555 109.3(6) n
C12b1 C13b1 C14b1 1_555 1_555 109.85(16) n
C12b1 C13b1 H131b1 1_555 1_555 109.4(4) n
C12b1 C13b1 H132b1 1_555 1_555 109.4(3) n
C14b1 C13b1 H131b1 1_555 1_555 109.4(4) n
C14b1 C13b1 H132b1 1_555 1_555 109.4(5) n
H131b1 C13b1 H132b1 1_555 1_555 109.4(6) n
C13b1 C14b1 C15b1 1_555 1_555 110.29(16) n
C13b1 C14b1 H141b1 1_555 1_555 109.3(4) n
C13b1 C14b1 H142b1 1_555 1_555 109.3(5) n
C15b1 C14b1 H141b1 1_555 1_555 109.3(4) n
C15b1 C14b1 H142b1 1_555 1_555 109.3(3) n
H141b1 C14b1 H142b1 1_555 1_555 109.3(6) n
C14b1 C15b1 C16b1 1_555 1_555 110.05(16) n
C14b1 C15b1 H151b1 1_555 1_555 109.4(4) n
C14b1 C15b1 H152b1 1_555 1_555 109.4(3) n
C16b1 C15b1 H151b1 1_555 1_555 109.3(4) n
C16b1 C15b1 H152b1 1_555 1_555 109.3(5) n
H151b1 C15b1 H152b1 1_555 1_555 109.4(6) n
C15b1 C16b1 H161b1 1_555 1_555 109.5(5) n
C15b1 C16b1 H162b1 1_555 1_555 109.5(4) n
C15b1 C16b1 H163b1 1_555 1_555 109.5(4) n
H161b1 C16b1 H162b1 1_555 1_555 109.5(6) n
H161b1 C16b1 H163b1 1_555 1_555 109.4(5) n
H162b1 C16b1 H163b1 1_555 1_555 109.4(5) n
C21 C31 O1c1 1_555 1_555 110.00(17) n
C21 C31 H311 1_555 1_555 109.4(3) n
C21 C31 H321 1_555 1_555 109.4(4) n
O1c1 C31 H311 1_555 1_555 109.4(4) n
O1c1 C31 H321 1_555 1_555 109.4(3) n
H311 C31 H321 1_555 1_555 109.4(5) n
C31 O1c1 C1c1 1_555 1_555 117.1(2) n
O1c1 C1c1 C2c1 1_555 1_555 110.98(18) n
O1c1 C1c1 O2c1 1_555 1_555 124.5(2) n
C2c1 C1c1 O2c1 1_555 1_555 124.5(2) n
C1c1 C2c1 C3c1 1_555 1_555 109.96(16) n
C1c1 C2c1 H21c1 1_555 1_555 109.4(4) n
C1c1 C2c1 H22c1 1_555 1_555 109.4(4) n
C3c1 C2c1 H21c1 1_555 1_555 109.4(4) n
C3c1 C2c1 H22c1 1_555 1_555 109.4(5) n
H21c1 C2c1 H22c1 1_555 1_555 109.4(6) n
C2c1 C3c1 C4c1 1_555 1_555 109.92(16) n
C2c1 C3c1 H31c1 1_555 1_555 109.4(4) n
C2c1 C3c1 H32c1 1_555 1_555 109.4(5) n
C4c1 C3c1 H31c1 1_555 1_555 109.4(4) n
C4c1 C3c1 H32c1 1_555 1_555 109.4(3) n
H31c1 C3c1 H32c1 1_555 1_555 109.4(6) n
C3c1 C4c1 C5c1 1_555 1_555 110.04(16) n
C3c1 C4c1 H41c1 1_555 1_555 109.4(4) n
C3c1 C4c1 H42c1 1_555 1_555 109.3(4) n
C5c1 C4c1 H41c1 1_555 1_555 109.4(5) n
C5c1 C4c1 H42c1 1_555 1_555 109.4(5) n
H41c1 C4c1 H42c1 1_555 1_555 109.3(5) n
C4c1 C5c1 C6c1 1_555 1_555 109.86(16) n
C4c1 C5c1 H51c1 1_555 1_555 109.4(5) n
C4c1 C5c1 H52c1 1_555 1_555 109.4(5) n
C6c1 C5c1 H51c1 1_555 1_555 109.4(4) n
C6c1 C5c1 H52c1 1_555 1_555 109.4(4) n
H51c1 C5c1 H52c1 1_555 1_555 109.4(5) n
C5c1 C6c1 C7c1 1_555 1_555 110.13(16) n
C5c1 C6c1 H61c1 1_555 1_555 109.3(4) n
C5c1 C6c1 H62c1 1_555 1_555 109.3(4) n
C7c1 C6c1 H61c1 1_555 1_555 109.3(5) n
C7c1 C6c1 H62c1 1_555 1_555 109.3(5) n
H61c1 C6c1 H62c1 1_555 1_555 109.4(5) n
C6c1 C7c1 C8c1 1_555 1_555 109.84(16) n
C6c1 C7c1 H71c1 1_555 1_555 109.4(5) n
C6c1 C7c1 H72c1 1_555 1_555 109.4(5) n
C8c1 C7c1 H71c1 1_555 1_555 109.4(4) n
C8c1 C7c1 H72c1 1_555 1_555 109.4(4) n
H71c1 C7c1 H72c1 1_555 1_555 109.4(5) n
C7c1 C8c1 C9c1 1_555 1_555 110.15(16) n
C7c1 C8c1 H81c1 1_555 1_555 109.3(4) n
C7c1 C8c1 H82c1 1_555 1_555 109.3(4) n
C9c1 C8c1 H81c1 1_555 1_555 109.3(5) n
C9c1 C8c1 H82c1 1_555 1_555 109.3(5) n
H81c1 C8c1 H82c1 1_555 1_555 109.3(5) n
C8c1 C9c1 C10c1 1_555 1_555 109.84(16) n
C8c1 C9c1 H91c1 1_555 1_555 109.4(4) n
C8c1 C9c1 H92c1 1_555 1_555 109.4(5) n
C10c1 C9c1 H91c1 1_555 1_555 109.4(4) n
C10c1 C9c1 H92c1 1_555 1_555 109.4(4) n
H91c1 C9c1 H92c1 1_555 1_555 109.4(5) n
C9c1 C10c1 C11c1 1_555 1_555 110.09(16) n
C9c1 C10c1 H101c1 1_555 1_555 109.3(4) n
C9c1 C10c1 H102c1 1_555 1_555 109.4(4) n
C11c1 C10c1 H101c1 1_555 1_555 109.3(4) n
C11c1 C10c1 H102c1 1_555 1_555 109.3(5) n
H101c1 C10c1 H102c1 1_555 1_555 109.4(5) n
C10c1 C11c1 C12c1 1_555 1_555 109.89(16) n
C10c1 C11c1 H111c1 1_555 1_555 109.4(4) n
C10c1 C11c1 H112c1 1_555 1_555 109.4(5) n
C12c1 C11c1 H111c1 1_555 1_555 109.4(4) n
C12c1 C11c1 H112c1 1_555 1_555 109.4(4) n
H111c1 C11c1 H112c1 1_555 1_555 109.4(5) n
C11c1 C12c1 C13c1 1_555 1_555 110.02(16) n
C11c1 C12c1 H121c1 1_555 1_555 109.4(4) n
C11c1 C12c1 H122c1 1_555 1_555 109.3(4) n
C13c1 C12c1 H121c1 1_555 1_555 109.4(5) n
C13c1 C12c1 H122c1 1_555 1_555 109.3(4) n
H121c1 C12c1 H122c1 1_555 1_555 109.4(5) n
C12c1 C13c1 C14c1 1_555 1_555 110.01(16) n
C12c1 C13c1 H131c1 1_555 1_555 109.3(5) n
C12c1 C13c1 H132c1 1_555 1_555 109.3(4) n
C14c1 C13c1 H131c1 1_555 1_555 109.4(4) n
C14c1 C13c1 H132c1 1_555 1_555 109.4(4) n
H131c1 C13c1 H132c1 1_555 1_555 109.4(5) n
C13c1 C14c1 C15c1 1_555 1_555 110.02(16) n
C13c1 C14c1 H141c1 1_555 1_555 109.4(4) n
C13c1 C14c1 H142c1 1_555 1_555 109.4(4) n
C15c1 C14c1 H141c1 1_555 1_555 109.4(5) n
C15c1 C14c1 H142c1 1_555 1_555 109.4(4) n
H141c1 C14c1 H142c1 1_555 1_555 109.3(5) n
C14c1 C15c1 C16c1 1_555 1_555 110.07(17) n
C14c1 C15c1 H151c1 1_555 1_555 109.4(5) n
C14c1 C15c1 H152c1 1_555 1_555 109.3(4) n
C16c1 C15c1 H151c1 1_555 1_555 109.4(4) n
C16c1 C15c1 H152c1 1_555 1_555 109.3(4) n
H151c1 C15c1 H152c1 1_555 1_555 109.3(5) n
C15c1 C16c1 H161c1 1_555 1_555 109.5(4) n
C15c1 C16c1 H162c1 1_555 1_555 109.5(4) n
C15c1 C16c1 H163c1 1_555 1_555 109.5(3) n
H161c1 C16c1 H162c1 1_555 1_555 109.5(5) n
H161c1 C16c1 H163c1 1_555 1_555 109.4(5) n
H162c1 C16c1 H163c1 1_555 1_555 109.5(7) n
C1a2 O1a2 C12 1_555 1_555 117.15(16) n
O1a2 C1a2 C2a2 1_555 1_555 110.99(15) n
O1a2 C1a2 O2a2 1_555 1_555 124.5(4) n
C2a2 C1a2 O2a2 1_555 1_555 124.5(4) n
C1a2 C2a2 C3a2 1_555 1_555 110.04(17) n
C1a2 C2a2 H21a2 1_555 1_555 109.5(4) n
C1a2 C2a2 H22a2 1_555 1_555 109.4(3) n
C3a2 C2a2 H21a2 1_555 1_555 109.3(2) n
C3a2 C2a2 H22a2 1_555 1_555 109.2(3) n
H21a2 C2a2 H22a2 1_555 1_555 109.4(5) n
C2a2 C3a2 C4a2 1_555 1_555 109.61(16) n
C2a2 C3a2 H31a2 1_555 1_555 109.4(3) n
C2a2 C3a2 H32a2 1_555 1_555 109.5(4) n
C4a2 C3a2 H31a2 1_555 1_555 109.4(5) n
C4a2 C3a2 H32a2 1_555 1_555 109.4(5) n
H31a2 C3a2 H32a2 1_555 1_555 109.5(4) n
C3a2 C4a2 C5a2 1_555 1_555 110.11(15) n
C3a2 C4a2 H41a2 1_555 1_555 108.7(5) n
C3a2 C4a2 H42a2 1_555 1_555 110.0(5) n
C5a2 C4a2 H41a2 1_555 1_555 108.4(3) n
C5a2 C4a2 H42a2 1_555 1_555 110.1(4) n
H41a2 C4a2 H42a2 1_555 1_555 109.5(4) n
C4a2 C5a2 C6a2 1_555 1_555 109.74(14) n
C4a2 C5a2 H51a2 1_555 1_555 108.5(3) n
C4a2 C5a2 H52a2 1_555 1_555 110.1(4) n
C6a2 C5a2 H51a2 1_555 1_555 109.0(5) n
C6a2 C5a2 H52a2 1_555 1_555 109.9(5) n
H51a2 C5a2 H52a2 1_555 1_555 109.6(4) n
C5a2 C6a2 C7a2 1_555 1_555 109.88(14) n
C5a2 C6a2 H61a2 1_555 1_555 109.2(5) n
C5a2 C6a2 H62a2 1_555 1_555 109.7(5) n
C7a2 C6a2 H61a2 1_555 1_555 108.4(4) n
C7a2 C6a2 H62a2 1_555 1_555 109.9(4) n
H61a2 C6a2 H62a2 1_555 1_555 109.7(4) n
C6a2 C7a2 C8a2 1_555 1_555 110.11(14) n
C6a2 C7a2 H71a2 1_555 1_555 108.2(3) n
C6a2 C7a2 H72a2 1_555 1_555 110.6(4) n
C8a2 C7a2 H71a2 1_555 1_555 108.0(5) n
C8a2 C7a2 H72a2 1_555 1_555 110.4(5) n
H71a2 C7a2 H72a2 1_555 1_555 109.5(4) n
C7a2 C8a2 C9a2 1_555 1_555 109.54(14) n
C7a2 C8a2 H81a2 1_555 1_555 109.3(5) n
C7a2 C8a2 H82a2 1_555 1_555 109.7(5) n
C9a2 C8a2 H81a2 1_555 1_555 109.3(4) n
C9a2 C8a2 H82a2 1_555 1_555 109.5(4) n
H81a2 C8a2 H82a2 1_555 1_555 109.5(4) n
C8a2 C9a2 C10a2 1_555 1_555 123.79(17) n
C8a2 C9a2 H91a2 1_555 1_555 117.2(5) n
C10a2 C9a2 H91a2 1_555 1_555 117.2(4) n
C9a2 C10a2 C11a2 1_555 1_555 125.38(16) n
C9a2 C10a2 H101a2 1_555 1_555 116.8(4) n
C11a2 C10a2 H101a2 1_555 1_555 117.3(4) n
C10a2 C11a2 C12a2 1_555 1_555 108.20(17) n
C10a2 C11a2 H111a2 1_555 1_555 108.3(4) n
C10a2 C11a2 H112a2 1_555 1_555 111.6(4) n
C12a2 C11a2 H111a2 1_555 1_555 109.8(4) n
C12a2 C11a2 H112a2 1_555 1_555 110.0(5) n
H111a2 C11a2 H112a2 1_555 1_555 109.0(5) n
C11a2 C12a2 C13a2 1_555 1_555 110.38(14) n
C11a2 C12a2 H121a2 1_555 1_555 109.5(4) n
C11a2 C12a2 H122a2 1_555 1_555 108.8(5) n
C13a2 C12a2 H121a2 1_555 1_555 109.7(4) n
C13a2 C12a2 H122a2 1_555 1_555 109.2(3) n
H121a2 C12a2 H122a2 1_555 1_555 109.3(5) n
C12a2 C13a2 C14a2 1_555 1_555 109.51(14) n
C12a2 C13a2 H131a2 1_555 1_555 109.3(4) n
C12a2 C13a2 H132a2 1_555 1_555 109.4(4) n
C14a2 C13a2 H131a2 1_555 1_555 109.5(4) n
C14a2 C13a2 H132a2 1_555 1_555 109.5(5) n
H131a2 C13a2 H132a2 1_555 1_555 109.6(4) n
C13a2 C14a2 C15a2 1_555 1_555 110.35(14) n
C13a2 C14a2 H141a2 1_555 1_555 109.2(4) n
C13a2 C14a2 H142a2 1_555 1_555 109.3(5) n
C15a2 C14a2 H141a2 1_555 1_555 109.3(4) n
C15a2 C14a2 H142a2 1_555 1_555 109.4(4) n
H141a2 C14a2 H142a2 1_555 1_555 109.3(4) n
C14a2 C15a2 C16a2 1_555 1_555 109.72(14) n
C14a2 C15a2 H151a2 1_555 1_555 109.4(4) n
C14a2 C15a2 H152a2 1_555 1_555 109.4(4) n
C16a2 C15a2 H151a2 1_555 1_555 109.4(5) n
C16a2 C15a2 H152a2 1_555 1_555 109.5(5) n
H151a2 C15a2 H152a2 1_555 1_555 109.4(4) n
C15a2 C16a2 C17a2 1_555 1_555 110.28(14) n
C15a2 C16a2 H161a2 1_555 1_555 109.3(5) n
C15a2 C16a2 H162a2 1_555 1_555 109.4(5) n
C17a2 C16a2 H161a2 1_555 1_555 109.2(4) n
C17a2 C16a2 H162a2 1_555 1_555 109.4(4) n
H161a2 C16a2 H162a2 1_555 1_555 109.3(4) n
C16a2 C17a2 C18a2 1_555 1_555 109.97(15) n
C16a2 C17a2 H171a2 1_555 1_555 109.4(4) n
C16a2 C17a2 H172a2 1_555 1_555 109.4(4) n
C18a2 C17a2 H171a2 1_555 1_555 109.3(5) n
C18a2 C17a2 H172a2 1_555 1_555 109.4(5) n
H171a2 C17a2 H172a2 1_555 1_555 109.4(4) n
C17a2 C18a2 H181a2 1_555 1_555 109.5(5) n
C17a2 C18a2 H182a2 1_555 1_555 109.5(5) n
C17a2 C18a2 H183a2 1_555 1_555 109.5(4) n
H181a2 C18a2 H182a2 1_555 1_555 109.5(4) n
H181a2 C18a2 H183a2 1_555 1_555 109.5(6) n
H182a2 C18a2 H183a2 1_555 1_555 109.4(6) n
O1a2 C12 C22 1_555 1_555 109.96(14) n
O1a2 C12 H112 1_555 1_555 109.4(4) n
O1a2 C12 H122 1_555 1_555 109.4(4) n
C22 C12 H112 1_555 1_555 109.4(4) n
C22 C12 H122 1_555 1_555 109.4(4) n
H112 C12 H122 1_555 1_555 109.4(4) n
C12 C22 O1b2 1_555 1_555 109.95(16) n
C12 C22 C32 1_555 1_555 110.04(15) n
C12 C22 H212 1_555 1_555 109.0(4) n
O1b2 C22 C32 1_555 1_555 109.93(16) n
O1b2 C22 H212 1_555 1_555 109.0(4) n
C32 C22 H212 1_555 1_555 108.9(4) n
C22 O1b2 C1b2 1_555 1_555 117.0(2) n
O1b2 C1b2 C2b2 1_555 1_555 111.00(16) n
O1b2 C1b2 O2b2 1_555 1_555 124.5(2) n
C2b2 C1b2 O2b2 1_555 1_555 124.47(19) n
C1b2 C2b2 C3b2 1_555 1_555 110.03(14) n
C1b2 C2b2 H21b2 1_555 1_555 109.4(5) n
C1b2 C2b2 H22b2 1_555 1_555 109.4(5) n
C3b2 C2b2 H21b2 1_555 1_555 109.3(3) n
C3b2 C2b2 H22b2 1_555 1_555 109.4(3) n
H21b2 C2b2 H22b2 1_555 1_555 109.4(4) n
C2b2 C3b2 C4b2 1_555 1_555 109.75(14) n
C2b2 C3b2 H31b2 1_555 1_555 109.4(3) n
C2b2 C3b2 H32b2 1_555 1_555 109.4(3) n
C4b2 C3b2 H31b2 1_555 1_555 109.4(5) n
C4b2 C3b2 H32b2 1_555 1_555 109.4(5) n
H31b2 C3b2 H32b2 1_555 1_555 109.4(4) n
C3b2 C4b2 C5b2 1_555 1_555 110.23(14) n
C3b2 C4b2 H41b2 1_555 1_555 109.3(5) n
C3b2 C4b2 H42b2 1_555 1_555 109.3(5) n
C5b2 C4b2 H41b2 1_555 1_555 109.3(3) n
C5b2 C4b2 H42b2 1_555 1_555 109.3(3) n
H41b2 C4b2 H42b2 1_555 1_555 109.3(4) n
C4b2 C5b2 C6b2 1_555 1_555 109.48(14) n
C4b2 C5b2 H51b2 1_555 1_555 109.5(3) n
C4b2 C5b2 H52b2 1_555 1_555 109.5(3) n
C6b2 C5b2 H51b2 1_555 1_555 109.4(5) n
C6b2 C5b2 H52b2 1_555 1_555 109.5(5) n
H51b2 C5b2 H52b2 1_555 1_555 109.5(4) n
C5b2 C6b2 C7b2 1_555 1_555 110.40(14) n
C5b2 C6b2 H61b2 1_555 1_555 109.3(5) n
C5b2 C6b2 H62b2 1_555 1_555 109.3(5) n
C7b2 C6b2 H61b2 1_555 1_555 109.3(3) n
C7b2 C6b2 H62b2 1_555 1_555 109.3(4) n
H61b2 C6b2 H62b2 1_555 1_555 109.3(4) n
C6b2 C7b2 C8b2 1_555 1_555 109.34(14) n
C6b2 C7b2 H71b2 1_555 1_555 109.5(3) n
C6b2 C7b2 H72b2 1_555 1_555 109.5(3) n
C8b2 C7b2 H71b2 1_555 1_555 109.6(5) n
C8b2 C7b2 H72b2 1_555 1_555 109.5(5) n
H71b2 C7b2 H72b2 1_555 1_555 109.5(4) n
C7b2 C8b2 C9b2 1_555 1_555 110.39(14) n
C7b2 C8b2 H81b2 1_555 1_555 109.4(5) n
C7b2 C8b2 H82b2 1_555 1_555 109.2(5) n
C9b2 C8b2 H81b2 1_555 1_555 109.3(3) n
C9b2 C8b2 H82b2 1_555 1_555 109.1(3) n
H81b2 C8b2 H82b2 1_555 1_555 109.4(4) n
C8b2 C9b2 C10b2 1_555 1_555 109.31(14) n
C8b2 C9b2 H91b2 1_555 1_555 109.7(3) n
C8b2 C9b2 H92b2 1_555 1_555 109.4(4) n
C10b2 C9b2 H91b2 1_555 1_555 109.5(5) n
C10b2 C9b2 H92b2 1_555 1_555 109.5(5) n
H91b2 C9b2 H92b2 1_555 1_555 109.4(4) n
C9b2 C10b2 C11b2 1_555 1_555 110.59(14) n
C9b2 C10b2 H101b2 1_555 1_555 109.2(5) n
C9b2 C10b2 H102b2 1_555 1_555 109.2(5) n
C11b2 C10b2 H101b2 1_555 1_555 109.2(4) n
C11b2 C10b2 H102b2 1_555 1_555 109.3(4) n
H101b2 C10b2 H102b2 1_555 1_555 109.3(4) n
C10b2 C11b2 C12b2 1_555 1_555 109.32(14) n
C10b2 C11b2 H111b2 1_555 1_555 109.5(4) n
C10b2 C11b2 H112b2 1_555 1_555 109.5(4) n
C12b2 C11b2 H111b2 1_555 1_555 109.5(5) n
C12b2 C11b2 H112b2 1_555 1_555 109.5(5) n
H111b2 C11b2 H112b2 1_555 1_555 109.5(4) n
C11b2 C12b2 C13b2 1_555 1_555 110.42(13) n
C11b2 C12b2 H121b2 1_555 1_555 109.3(5) n
C11b2 C12b2 H122b2 1_555 1_555 109.2(5) n
C13b2 C12b2 H121b2 1_555 1_555 109.3(3) n
C13b2 C12b2 H122b2 1_555 1_555 109.2(4) n
H121b2 C12b2 H122b2 1_555 1_555 109.3(4) n
C12b2 C13b2 C14b2 1_555 1_555 109.66(14) n
C12b2 C13b2 H131b2 1_555 1_555 109.5(4) n
C12b2 C13b2 H132b2 1_555 1_555 109.4(4) n
C14b2 C13b2 H131b2 1_555 1_555 109.4(5) n
C14b2 C13b2 H132b2 1_555 1_555 109.4(5) n
H131b2 C13b2 H132b2 1_555 1_555 109.4(4) n
C13b2 C14b2 C15b2 1_555 1_555 109.96(14) n
C13b2 C14b2 H141b2 1_555 1_555 109.4(5) n
C13b2 C14b2 H142b2 1_555 1_555 109.3(5) n
C15b2 C14b2 H141b2 1_555 1_555 109.4(3) n
C15b2 C14b2 H142b2 1_555 1_555 109.4(4) n
H141b2 C14b2 H142b2 1_555 1_555 109.4(4) n
C14b2 C15b2 C16b2 1_555 1_555 110.05(15) n
C14b2 C15b2 H151b2 1_555 1_555 109.4(4) n
C14b2 C15b2 H152b2 1_555 1_555 109.4(4) n
C16b2 C15b2 H151b2 1_555 1_555 109.4(5) n
C16b2 C15b2 H152b2 1_555 1_555 109.4(5) n
H151b2 C15b2 H152b2 1_555 1_555 109.3(4) n
C15b2 C16b2 H161b2 1_555 1_555 109.5(5) n
C15b2 C16b2 H162b2 1_555 1_555 109.5(5) n
C15b2 C16b2 H163b2 1_555 1_555 109.5(4) n
H161b2 C16b2 H162b2 1_555 1_555 109.5(4) n
H161b2 C16b2 H163b2 1_555 1_555 109.4(5) n
H162b2 C16b2 H163b2 1_555 1_555 109.5(6) n
C22 C32 O1c2 1_555 1_555 109.91(17) n
C22 C32 H312 1_555 1_555 109.4(5) n
C22 C32 H322 1_555 1_555 109.4(5) n
O1c2 C32 H312 1_555 1_555 109.4(5) n
O1c2 C32 H322 1_555 1_555 109.3(5) n
H312 C32 H322 1_555 1_555 109.4(6) n
C32 O1c2 C1c2 1_555 1_555 117.03(19) n
O1c2 C1c2 C2c2 1_555 1_555 110.87(17) n
O1c2 C1c2 O2c2 1_555 1_555 124.3(3) n
C2c2 C1c2 O2c2 1_555 1_555 124.4(3) n
C1c2 C2c2 C3c2 1_555 1_555 109.88(16) n
C1c2 C2c2 H21c2 1_555 1_555 109.4(3) n
C1c2 C2c2 H22c2 1_555 1_555 109.4(4) n
C3c2 C2c2 H21c2 1_555 1_555 109.4(5) n
C3c2 C2c2 H22c2 1_555 1_555 109.4(4) n
H21c2 C2c2 H22c2 1_555 1_555 109.4(6) n
C2c2 C3c2 C4c2 1_555 1_555 110.11(16) n
C2c2 C3c2 H31c2 1_555 1_555 109.3(5) n
C2c2 C3c2 H32c2 1_555 1_555 109.3(4) n
C4c2 C3c2 H31c2 1_555 1_555 109.3(4) n
C4c2 C3c2 H32c2 1_555 1_555 109.4(4) n
H31c2 C3c2 H32c2 1_555 1_555 109.4(5) n
C3c2 C4c2 C5c2 1_555 1_555 109.81(16) n
C3c2 C4c2 H41c2 1_555 1_555 109.4(4) n
C3c2 C4c2 H42c2 1_555 1_555 109.4(4) n
C5c2 C4c2 H41c2 1_555 1_555 109.4(4) n
C5c2 C4c2 H42c2 1_555 1_555 109.4(5) n
H41c2 C4c2 H42c2 1_555 1_555 109.4(5) n
C4c2 C5c2 C6c2 1_555 1_555 110.23(16) n
C4c2 C5c2 H51c2 1_555 1_555 109.3(4) n
C4c2 C5c2 H52c2 1_555 1_555 109.3(5) n
C6c2 C5c2 H51c2 1_555 1_555 109.3(4) n
C6c2 C5c2 H52c2 1_555 1_555 109.3(4) n
H51c2 C5c2 H52c2 1_555 1_555 109.3(5) n
C5c2 C6c2 C7c2 1_555 1_555 109.80(16) n
C5c2 C6c2 H61c2 1_555 1_555 109.4(4) n
C5c2 C6c2 H62c2 1_555 1_555 109.4(4) n
C7c2 C6c2 H61c2 1_555 1_555 109.4(4) n
C7c2 C6c2 H62c2 1_555 1_555 109.4(5) n
H61c2 C6c2 H62c2 1_555 1_555 109.4(5) n
C6c2 C7c2 C8c2 1_555 1_555 110.19(16) n
C6c2 C7c2 H71c2 1_555 1_555 109.3(4) n
C6c2 C7c2 H72c2 1_555 1_555 109.4(5) n
C8c2 C7c2 H71c2 1_555 1_555 109.3(4) n
C8c2 C7c2 H72c2 1_555 1_555 109.3(4) n
H71c2 C7c2 H72c2 1_555 1_555 109.3(5) n
C7c2 C8c2 C9c2 1_555 1_555 109.78(16) n
C7c2 C8c2 H81c2 1_555 1_555 109.4(4) n
C7c2 C8c2 H82c2 1_555 1_555 109.4(4) n
C9c2 C8c2 H81c2 1_555 1_555 109.4(4) n
C9c2 C8c2 H82c2 1_555 1_555 109.4(5) n
H81c2 C8c2 H82c2 1_555 1_555 109.4(5) n
C8c2 C9c2 C10c2 1_555 1_555 110.16(16) n
C8c2 C9c2 H91c2 1_555 1_555 109.3(5) n
C8c2 C9c2 H92c2 1_555 1_555 109.3(4) n
C10c2 C9c2 H91c2 1_555 1_555 109.3(4) n
C10c2 C9c2 H92c2 1_555 1_555 109.4(4) n
H91c2 C9c2 H92c2 1_555 1_555 109.3(5) n
C9c2 C10c2 C11c2 1_555 1_555 109.84(16) n
C9c2 C10c2 H101c2 1_555 1_555 109.4(4) n
C9c2 C10c2 H102c2 1_555 1_555 109.4(4) n
C11c2 C10c2 H101c2 1_555 1_555 109.4(5) n
C11c2 C10c2 H102c2 1_555 1_555 109.4(4) n
H101c2 C10c2 H102c2 1_555 1_555 109.4(5) n
C10c2 C11c2 C12c2 1_555 1_555 110.27(16) n
C10c2 C11c2 H111c2 1_555 1_555 109.3(5) n
C10c2 C11c2 H112c2 1_555 1_555 109.3(4) n
C12c2 C11c2 H111c2 1_555 1_555 109.3(4) n
C12c2 C11c2 H112c2 1_555 1_555 109.3(4) n
H111c2 C11c2 H112c2 1_555 1_555 109.3(5) n
C11c2 C12c2 C13c2 1_555 1_555 109.98(16) n
C11c2 C12c2 H121c2 1_555 1_555 109.3(4) n
C11c2 C12c2 H122c2 1_555 1_555 109.4(4) n
C13c2 C12c2 H121c2 1_555 1_555 109.4(4) n
C13c2 C12c2 H122c2 1_555 1_555 109.4(5) n
H121c2 C12c2 H122c2 1_555 1_555 109.4(5) n
C12c2 C13c2 C14c2 1_555 1_555 110.19(16) n
C12c2 C13c2 H131c2 1_555 1_555 109.4(4) n
C12c2 C13c2 H132c2 1_555 1_555 109.3(5) n
C14c2 C13c2 H131c2 1_555 1_555 109.3(4) n
C14c2 C13c2 H132c2 1_555 1_555 109.3(4) n
H131c2 C13c2 H132c2 1_555 1_555 109.3(5) n
C13c2 C14c2 C15c2 1_555 1_555 110.06(16) n
C13c2 C14c2 H141c2 1_555 1_555 109.4(5) n
C13c2 C14c2 H142c2 1_555 1_555 109.4(4) n
C15c2 C14c2 H141c2 1_555 1_555 109.3(4) n
C15c2 C14c2 H142c2 1_555 1_555 109.3(5) n
H141c2 C14c2 H142c2 1_555 1_555 109.4(5) n
C14c2 C15c2 C16c2 1_555 1_555 110.02(16) n
C14c2 C15c2 H151c2 1_555 1_555 109.4(4) n
C14c2 C15c2 H152c2 1_555 1_555 109.4(5) n
C16c2 C15c2 H151c2 1_555 1_555 109.3(4) n
C16c2 C15c2 H152c2 1_555 1_555 109.3(4) n
H151c2 C15c2 H152c2 1_555 1_555 109.3(5) n
C15c2 C16c2 H161c2 1_555 1_555 109.5(4) n
C15c2 C16c2 H162c2 1_555 1_555 109.5(5) n
C15c2 C16c2 H163c2 1_555 1_555 109.5(3) n
H161c2 C16c2 H162c2 1_555 1_555 109.5(5) n
H161c2 C16c2 H163c2 1_555 1_555 109.4(6) n
H162c2 C16c2 H163c2 1_555 1_555 109.4(4) n

loop_
_geom_bond_atom_site_label_1
_geom_bond_atom_site_label_2
_geom_bond_site_symmetry_2
_geom_bond_distance
_geom_bond_publ_flag
O1a1 C1a1 1_555 1.330(13) n
O1a1 C11 1_555 1.46(2) n
C1a1 O1a1 1_555 1.330(13) n
C1a1 C2a1 1_555 1.500(3) n
C1a1 O2a1 1_555 1.200(3) n
C2a1 C1a1 1_555 1.500(3) n
C2a1 C3a1 1_555 1.520(3) n
C2a1 H21a1 1_555 1.000(5) n
C2a1 H22a1 1_555 1.000(4) n
O2a1 C1a1 1_555 1.200(3) n
C3a1 C2a1 1_555 1.520(3) n
C3a1 C4a1 1_555 1.520(2) n
C3a1 H31a1 1_555 1.000(5) n
C3a1 H32a1 1_555 1.000(5) n
C4a1 C3a1 1_555 1.520(2) n
C4a1 C5a1 1_555 1.520(3) n
C4a1 H41a1 1_555 1.000(5) n
C4a1 H42a1 1_555 1.000(5) n
C5a1 C4a1 1_555 1.520(3) n
C5a1 C6a1 1_555 1.520(2) n
C5a1 H51a1 1_555 1.000(5) n
C5a1 H52a1 1_555 1.000(5) n
C6a1 C5a1 1_555 1.520(2) n
C6a1 C7a1 1_555 1.520(3) n
C6a1 H61a1 1_555 1.000(5) n
C6a1 H62a1 1_555 1.000(5) n
C7a1 C6a1 1_555 1.520(3) n
C7a1 C8a1 1_555 1.521(2) n
C7a1 H71a1 1_555 1.000(5) n
C7a1 H72a1 1_555 1.000(5) n
C8a1 C7a1 1_555 1.521(2) n
C8a1 C9a1 1_555 1.500(3) n
C8a1 H81a1 1_555 1.000(5) n
C8a1 H82a1 1_555 1.000(5) n
C9a1 C8a1 1_555 1.500(3) n
C9a1 C10a1 1_555 1.320(3) n
C9a1 H91a1 1_555 1.000(6) n
C10a1 C9a1 1_555 1.320(3) n
C10a1 C11a1 1_555 1.500(3) n
C10a1 H101a1 1_555 1.000(5) n
C11a1 C10a1 1_555 1.500(3) n
C11a1 C12a1 1_555 1.520(3) n
C11a1 H111a1 1_555 1.000(5) n
C11a1 H112a1 1_555 1.000(4) n
C12a1 C11a1 1_555 1.520(3) n
C12a1 C13a1 1_555 1.521(3) n
C12a1 H121a1 1_555 1.000(5) n
C12a1 H122a1 1_555 1.000(4) n
C13a1 C12a1 1_555 1.521(3) n
C13a1 C14a1 1_555 1.521(3) n
C13a1 H131a1 1_555 1.000(5) n
C13a1 H132a1 1_555 1.000(4) n
C14a1 C13a1 1_555 1.521(3) n
C14a1 C15a1 1_555 1.521(3) n
C14a1 H141a1 1_555 1.000(5) n
C14a1 H142a1 1_555 1.000(4) n
C15a1 C14a1 1_555 1.521(3) n
C15a1 C16a1 1_555 1.521(3) n
C15a1 H151a1 1_555 1.000(5) n
C15a1 H152a1 1_555 1.000(4) n
C16a1 C15a1 1_555 1.521(3) n
C16a1 C17a1 1_555 1.521(3) n
C16a1 H161a1 1_555 1.000(5) n
C16a1 H162a1 1_555 1.000(4) n
C17a1 C16a1 1_555 1.521(3) n
C17a1 C18a1 1_555 1.520(3) n
C17a1 H171a1 1_555 1.000(5) n
C17a1 H172a1 1_555 1.000(4) n
C18a1 C17a1 1_555 1.520(3) n
C18a1 H181a1 1_555 1.000(4) n
C18a1 H182a1 1_555 1.000(5) n
C18a1 H183a1 1_555 1.000(6) n
C11 O1a1 1_555 1.46(2) n
C11 C21 1_555 1.501(3) n
C11 H111 1_555 1.000(5) n
C11 H121 1_555 1.000(5) n
C21 C11 1_555 1.501(3) n
C21 O1b1 1_555 1.461(3) n
C21 C31 1_555 1.500(3) n
C21 H211 1_555 1.000(4) n
O1b1 C21 1_555 1.461(3) n
O1b1 C1b1 1_555 1.331(3) n
C1b1 O1b1 1_555 1.331(3) n
C1b1 C2b1 1_555 1.501(3) n
C1b1 O2b1 1_555 1.200(4) n
C2b1 C1b1 1_555 1.501(3) n
C2b1 C3b1 1_555 1.520(3) n
C2b1 H21b1 1_555 1.000(5) n
C2b1 H22b1 1_555 1.000(5) n
O2b1 C1b1 1_555 1.200(4) n
C3b1 C2b1 1_555 1.520(3) n
C3b1 C4b1 1_555 1.520(3) n
C3b1 H31b1 1_555 1.000(5) n
C3b1 H32b1 1_555 1.000(5) n
C4b1 C3b1 1_555 1.520(3) n
C4b1 C5b1 1_555 1.520(3) n
C4b1 H41b1 1_555 1.000(5) n
C4b1 H42b1 1_555 1.000(4) n
C5b1 C4b1 1_555 1.520(3) n
C5b1 C6b1 1_555 1.520(3) n
C5b1 H51b1 1_555 1.000(4) n
C5b1 H52b1 1_555 1.000(5) n
C6b1 C5b1 1_555 1.520(3) n
C6b1 C7b1 1_555 1.521(3) n
C6b1 H61b1 1_555 1.000(4) n
C6b1 H62b1 1_555 1.000(5) n
C7b1 C6b1 1_555 1.521(3) n
C7b1 C8b1 1_555 1.520(3) n
C7b1 H71b1 1_555 1.000(4) n
C7b1 H72b1 1_555 1.000(5) n
C8b1 C7b1 1_555 1.520(3) n
C8b1 C9b1 1_555 1.520(3) n
C8b1 H81b1 1_555 1.000(4) n
C8b1 H82b1 1_555 1.000(5) n
C9b1 C8b1 1_555 1.520(3) n
C9b1 C10b1 1_555 1.520(3) n
C9b1 H91b1 1_555 1.000(4) n
C9b1 H92b1 1_555 1.000(5) n
C10b1 C9b1 1_555 1.520(3) n
C10b1 C11b1 1_555 1.520(3) n
C10b1 H101b1 1_555 1.000(5) n
C10b1 H102b1 1_555 1.000(4) n
C11b1 C10b1 1_555 1.520(3) n
C11b1 C12b1 1_555 1.521(3) n
C11b1 H111b1 1_555 1.000(5) n
C11b1 H112b1 1_555 1.000(4) n
C12b1 C11b1 1_555 1.521(3) n
C12b1 C13b1 1_555 1.521(3) n
C12b1 H121b1 1_555 1.000(4) n
C12b1 H122b1 1_555 1.000(5) n
C13b1 C12b1 1_555 1.521(3) n
C13b1 C14b1 1_555 1.521(3) n
C13b1 H131b1 1_555 1.000(4) n
C13b1 H132b1 1_555 1.000(5) n
C14b1 C13b1 1_555 1.521(3) n
C14b1 C15b1 1_555 1.521(3) n
C14b1 H141b1 1_555 1.000(4) n
C14b1 H142b1 1_555 1.000(5) n
C15b1 C14b1 1_555 1.521(3) n
C15b1 C16b1 1_555 1.521(3) n
C15b1 H151b1 1_555 1.000(4) n
C15b1 H152b1 1_555 1.000(5) n
C16b1 C15b1 1_555 1.521(3) n
C16b1 H161b1 1_555 1.000(5) n
C16b1 H162b1 1_555 1.000(4) n
C16b1 H163b1 1_555 1.000(5) n
C31 C21 1_555 1.500(3) n
C31 O1c1 1_555 1.460(3) n
C31 H311 1_555 1.000(6) n
C31 H321 1_555 1.000(5) n
O1c1 C31 1_555 1.460(3) n
O1c1 C1c1 1_555 1.330(3) n
C1c1 O1c1 1_555 1.330(3) n
C1c1 C2c1 1_555 1.500(3) n
C1c1 O2c1 1_555 1.200(3) n
C2c1 C1c1 1_555 1.500(3) n
C2c1 C3c1 1_555 1.520(3) n
C2c1 H21c1 1_555 1.000(4) n
C2c1 H22c1 1_555 1.000(5) n
O2c1 C1c1 1_555 1.200(3) n
C3c1 C2c1 1_555 1.520(3) n
C3c1 C4c1 1_555 1.520(3) n
C3c1 H31c1 1_555 1.000(4) n
C3c1 H32c1 1_555 1.000(5) n
C4c1 C3c1 1_555 1.520(3) n
C4c1 C5c1 1_555 1.520(3) n
C4c1 H41c1 1_555 1.000(5) n
C4c1 H42c1 1_555 1.000(4) n
C5c1 C4c1 1_555 1.520(3) n
C5c1 C6c1 1_555 1.520(3) n
C5c1 H51c1 1_555 1.000(5) n
C5c1 H52c1 1_555 1.000(4) n
C6c1 C5c1 1_555 1.520(3) n
C6c1 C7c1 1_555 1.520(3) n
C6c1 H61c1 1_555 1.000(5) n
C6c1 H62c1 1_555 1.000(4) n
C7c1 C6c1 1_555 1.520(3) n
C7c1 C8c1 1_555 1.520(3) n
C7c1 H71c1 1_555 1.000(5) n
C7c1 H72c1 1_555 1.000(4) n
C8c1 C7c1 1_555 1.520(3) n
C8c1 C9c1 1_555 1.520(3) n
C8c1 H81c1 1_555 1.000(5) n
C8c1 H82c1 1_555 1.000(4) n
C9c1 C8c1 1_555 1.520(3) n
C9c1 C10c1 1_555 1.520(3) n
C9c1 H91c1 1_555 1.000(4) n
C9c1 H92c1 1_555 1.000(5) n
C10c1 C9c1 1_555 1.520(3) n
C10c1 C11c1 1_555 1.520(3) n
C10c1 H101c1 1_555 1.000(4) n
C10c1 H102c1 1_555 1.000(5) n
C11c1 C10c1 1_555 1.520(3) n
C11c1 C12c1 1_555 1.520(3) n
C11c1 H111c1 1_555 1.000(4) n
C11c1 H112c1 1_555 1.000(5) n
C12c1 C11c1 1_555 1.520(3) n
C12c1 C13c1 1_555 1.520(3) n
C12c1 H121c1 1_555 1.000(5) n
C12c1 H122c1 1_555 1.000(4) n
C13c1 C12c1 1_555 1.520(3) n
C13c1 C14c1 1_555 1.520(3) n
C13c1 H131c1 1_555 1.000(5) n
C13c1 H132c1 1_555 1.000(4) n
C14c1 C13c1 1_555 1.520(3) n
C14c1 C15c1 1_555 1.521(3) n
C14c1 H141c1 1_555 1.000(5) n
C14c1 H142c1 1_555 1.000(4) n
C15c1 C14c1 1_555 1.521(3) n
C15c1 C16c1 1_555 1.520(3) n
C15c1 H151c1 1_555 1.000(5) n
C15c1 H152c1 1_555 1.000(4) n
C16c1 C15c1 1_555 1.520(3) n
C16c1 H161c1 1_555 1.000(5) n
C16c1 H162c1 1_555 1.000(5) n
C16c1 H163c1 1_555 1.000(6) n
H181a1 C18a1 1_555 1.000(4) n
H182a1 C18a1 1_555 1.000(5) n
H183a1 C18a1 1_555 1.000(6) n
H171a1 C17a1 1_555 1.000(5) n
H172a1 C17a1 1_555 1.000(4) n
H161a1 C16a1 1_555 1.000(5) n
H162a1 C16a1 1_555 1.000(4) n
H151a1 C15a1 1_555 1.000(5) n
H152a1 C15a1 1_555 1.000(4) n
H141a1 C14a1 1_555 1.000(5) n
H142a1 C14a1 1_555 1.000(4) n
H131a1 C13a1 1_555 1.000(5) n
H132a1 C13a1 1_555 1.000(4) n
H121a1 C12a1 1_555 1.000(5) n
H122a1 C12a1 1_555 1.000(4) n
H111a1 C11a1 1_555 1.000(5) n
H112a1 C11a1 1_555 1.000(4) n
H101a1 C10a1 1_555 1.000(5) n
H91a1 C9a1 1_555 1.000(6) n
H81a1 C8a1 1_555 1.000(5) n
H82a1 C8a1 1_555 1.000(5) n
H71a1 C7a1 1_555 1.000(5) n
H72a1 C7a1 1_555 1.000(5) n
H61a1 C6a1 1_555 1.000(5) n
H62a1 C6a1 1_555 1.000(5) n
H51a1 C5a1 1_555 1.000(5) n
H52a1 C5a1 1_555 1.000(5) n
H41a1 C4a1 1_555 1.000(5) n
H42a1 C4a1 1_555 1.000(5) n
H31a1 C3a1 1_555 1.000(5) n
H32a1 C3a1 1_555 1.000(5) n
H21a1 C2a1 1_555 1.000(5) n
H22a1 C2a1 1_555 1.000(4) n
H111 C11 1_555 1.000(5) n
H121 C11 1_555 1.000(5) n
H161b1 C16b1 1_555 1.000(5) n
H162b1 C16b1 1_555 1.000(4) n
H163b1 C16b1 1_555 1.000(5) n
H151b1 C15b1 1_555 1.000(4) n
H152b1 C15b1 1_555 1.000(5) n
H141b1 C14b1 1_555 1.000(4) n
H142b1 C14b1 1_555 1.000(5) n
H131b1 C13b1 1_555 1.000(4) n
H132b1 C13b1 1_555 1.000(5) n
H121b1 C12b1 1_555 1.000(4) n
H122b1 C12b1 1_555 1.000(5) n
H111b1 C11b1 1_555 1.000(5) n
H112b1 C11b1 1_555 1.000(4) n
H101b1 C10b1 1_555 1.000(5) n
H102b1 C10b1 1_555 1.000(4) n
H91b1 C9b1 1_555 1.000(4) n
H92b1 C9b1 1_555 1.000(5) n
H81b1 C8b1 1_555 1.000(4) n
H82b1 C8b1 1_555 1.000(5) n
H71b1 C7b1 1_555 1.000(4) n
H72b1 C7b1 1_555 1.000(5) n
H61b1 C6b1 1_555 1.000(4) n
H62b1 C6b1 1_555 1.000(5) n
H51b1 C5b1 1_555 1.000(4) n
H52b1 C5b1 1_555 1.000(5) n
H41b1 C4b1 1_555 1.000(5) n
H42b1 C4b1 1_555 1.000(4) n
H31b1 C3b1 1_555 1.000(5) n
H32b1 C3b1 1_555 1.000(5) n
H21b1 C2b1 1_555 1.000(5) n
H22b1 C2b1 1_555 1.000(5) n
H211 C21 1_555 1.000(4) n
H161c1 C16c1 1_555 1.000(5) n
H162c1 C16c1 1_555 1.000(5) n
H163c1 C16c1 1_555 1.000(6) n
H151c1 C15c1 1_555 1.000(5) n
H152c1 C15c1 1_555 1.000(4) n
H141c1 C14c1 1_555 1.000(5) n
H142c1 C14c1 1_555 1.000(4) n
H131c1 C13c1 1_555 1.000(5) n
H132c1 C13c1 1_555 1.000(4) n
H121c1 C12c1 1_555 1.000(5) n
H122c1 C12c1 1_555 1.000(4) n
H111c1 C11c1 1_555 1.000(4) n
H112c1 C11c1 1_555 1.000(5) n
H101c1 C10c1 1_555 1.000(4) n
H102c1 C10c1 1_555 1.000(5) n
H91c1 C9c1 1_555 1.000(4) n
H92c1 C9c1 1_555 1.000(5) n
H81c1 C8c1 1_555 1.000(5) n
H82c1 C8c1 1_555 1.000(4) n
H71c1 C7c1 1_555 1.000(5) n
H72c1 C7c1 1_555 1.000(4) n
H61c1 C6c1 1_555 1.000(5) n
H62c1 C6c1 1_555 1.000(4) n
H51c1 C5c1 1_555 1.000(5) n
H52c1 C5c1 1_555 1.000(4) n
H41c1 C4c1 1_555 1.000(5) n
H42c1 C4c1 1_555 1.000(4) n
H31c1 C3c1 1_555 1.000(4) n
H32c1 C3c1 1_555 1.000(5) n
H21c1 C2c1 1_555 1.000(4) n
H22c1 C2c1 1_555 1.000(5) n
H311 C31 1_555 1.000(6) n
H321 C31 1_555 1.000(5) n
O1a2 C1a2 1_555 1.330(3) n
O1a2 C12 1_555 1.461(3) n
C1a2 O1a2 1_555 1.330(3) n
C1a2 C2a2 1_555 1.500(3) n
C1a2 O2a2 1_555 1.200(2) n
C2a2 C1a2 1_555 1.500(3) n
C2a2 C3a2 1_555 1.519(3) n
C2a2 H21a2 1_555 1.000(6) n
C2a2 H22a2 1_555 1.000(5) n
O2a2 C1a2 1_555 1.200(2) n
C3a2 C2a2 1_555 1.519(3) n
C3a2 C4a2 1_555 1.519(3) n
C3a2 H31a2 1_555 1.001(5) n
C3a2 H32a2 1_555 0.999(5) n
C4a2 C3a2 1_555 1.519(3) n
C4a2 C5a2 1_555 1.517(2) n
C4a2 H41a2 1_555 1.002(6) n
C4a2 H42a2 1_555 0.999(5) n
C5a2 C4a2 1_555 1.517(2) n
C5a2 C6a2 1_555 1.519(3) n
C5a2 H51a2 1_555 1.000(6) n
C5a2 H52a2 1_555 1.000(5) n
C6a2 C5a2 1_555 1.519(3) n
C6a2 C7a2 1_555 1.517(2) n
C6a2 H61a2 1_555 0.997(6) n
C6a2 H62a2 1_555 1.001(5) n
C7a2 C6a2 1_555 1.517(2) n
C7a2 C8a2 1_555 1.518(3) n
C7a2 H71a2 1_555 1.005(6) n
C7a2 H72a2 1_555 0.998(5) n
C8a2 C7a2 1_555 1.518(3) n
C8a2 C9a2 1_555 1.497(3) n
C8a2 H81a2 1_555 0.999(5) n
C8a2 H82a2 1_555 1.001(5) n
C9a2 C8a2 1_555 1.497(3) n
C9a2 C10a2 1_555 1.316(3) n
C9a2 H91a2 1_555 1.000(5) n
C10a2 C9a2 1_555 1.316(3) n
C10a2 C11a2 1_555 1.498(2) n
C10a2 H101a2 1_555 1.001(5) n
C11a2 C10a2 1_555 1.498(2) n
C11a2 C12a2 1_555 1.517(3) n
C11a2 H111a2 1_555 0.995(6) n
C11a2 H112a2 1_555 1.005(5) n
C12a2 C11a2 1_555 1.517(3) n
C12a2 C13a2 1_555 1.518(2) n
C12a2 H121a2 1_555 1.001(5) n
C12a2 H122a2 1_555 0.999(5) n
C13a2 C12a2 1_555 1.518(2) n
C13a2 C14a2 1_555 1.520(3) n
C13a2 H131a2 1_555 1.000(5) n
C13a2 H132a2 1_555 0.999(5) n
C14a2 C13a2 1_555 1.520(3) n
C14a2 C15a2 1_555 1.520(2) n
C14a2 H141a2 1_555 1.000(5) n
C14a2 H142a2 1_555 1.000(5) n
C15a2 C14a2 1_555 1.520(2) n
C15a2 C16a2 1_555 1.521(3) n
C15a2 H151a2 1_555 1.000(5) n
C15a2 H152a2 1_555 1.000(5) n
C16a2 C15a2 1_555 1.521(3) n
C16a2 C17a2 1_555 1.520(2) n
C16a2 H161a2 1_555 1.000(5) n
C16a2 H162a2 1_555 1.000(5) n
C17a2 C16a2 1_555 1.520(2) n
C17a2 C18a2 1_555 1.521(3) n
C17a2 H171a2 1_555 1.000(5) n
C17a2 H172a2 1_555 1.000(5) n
C18a2 C17a2 1_555 1.521(3) n
C18a2 H181a2 1_555 1.000(5) n
C18a2 H182a2 1_555 1.000(5) n
C18a2 H183a2 1_555 1.000(5) n
C12 O1a2 1_555 1.461(3) n
C12 C22 1_555 1.501(3) n
C12 H112 1_555 1.000(6) n
C12 H122 1_555 1.000(6) n
C22 C12 1_555 1.501(3) n
C22 O1b2 1_555 1.460(3) n
C22 C32 1_555 1.500(3) n
C22 H212 1_555 1.000(5) n
O1b2 C22 1_555 1.460(3) n
O1b2 C1b2 1_555 1.330(2) n
C1b2 O1b2 1_555 1.330(2) n
C1b2 C2b2 1_555 1.500(2) n
C1b2 O2b2 1_555 1.200(3) n
C2b2 C1b2 1_555 1.500(2) n
C2b2 C3b2 1_555 1.520(2) n
C2b2 H21b2 1_555 1.000(5) n
C2b2 H22b2 1_555 1.000(6) n
O2b2 C1b2 1_555 1.200(3) n
C3b2 C2b2 1_555 1.520(2) n
C3b2 C4b2 1_555 1.520(3) n
C3b2 H31b2 1_555 1.000(5) n
C3b2 H32b2 1_555 1.000(6) n
C4b2 C3b2 1_555 1.520(3) n
C4b2 C5b2 1_555 1.520(2) n
C4b2 H41b2 1_555 1.000(5) n
C4b2 H42b2 1_555 1.000(6) n
C5b2 C4b2 1_555 1.520(2) n
C5b2 C6b2 1_555 1.519(3) n
C5b2 H51b2 1_555 1.000(6) n
C5b2 H52b2 1_555 1.000(5) n
C6b2 C5b2 1_555 1.519(3) n
C6b2 C7b2 1_555 1.520(2) n
C6b2 H61b2 1_555 1.000(5) n
C6b2 H62b2 1_555 1.000(5) n
C7b2 C6b2 1_555 1.520(2) n
C7b2 C8b2 1_555 1.520(3) n
C7b2 H71b2 1_555 1.000(5) n
C7b2 H72b2 1_555 1.000(5) n
C8b2 C7b2 1_555 1.520(3) n
C8b2 C9b2 1_555 1.520(2) n
C8b2 H81b2 1_555 0.999(5) n
C8b2 H82b2 1_555 1.000(5) n
C9b2 C8b2 1_555 1.520(2) n
C9b2 C10b2 1_555 1.520(3) n
C9b2 H91b2 1_555 1.000(5) n
C9b2 H92b2 1_555 1.000(5) n
C10b2 C9b2 1_555 1.520(3) n
C10b2 C11b2 1_555 1.520(2) n
C10b2 H101b2 1_555 1.000(5) n
C10b2 H102b2 1_555 1.000(5) n
C11b2 C10b2 1_555 1.520(2) n
C11b2 C12b2 1_555 1.520(3) n
C11b2 H111b2 1_555 1.000(5) n
C11b2 H112b2 1_555 1.000(5) n
C12b2 C11b2 1_555 1.520(3) n
C12b2 C13b2 1_555 1.520(2) n
C12b2 H121b2 1_555 1.000(5) n
C12b2 H122b2 1_555 1.000(5) n
C13b2 C12b2 1_555 1.520(2) n
C13b2 C14b2 1_555 1.521(3) n
C13b2 H131b2 1_555 1.000(5) n
C13b2 H132b2 1_555 1.000(5) n
C14b2 C13b2 1_555 1.521(3) n
C14b2 C15b2 1_555 1.520(2) n
C14b2 H141b2 1_555 1.000(5) n
C14b2 H142b2 1_555 1.000(5) n
C15b2 C14b2 1_555 1.520(2) n
C15b2 C16b2 1_555 1.520(3) n
C15b2 H151b2 1_555 1.000(5) n
C15b2 H152b2 1_555 1.000(5) n
C16b2 C15b2 1_555 1.520(3) n
C16b2 H161b2 1_555 1.000(5) n
C16b2 H162b2 1_555 1.000(5) n
C16b2 H163b2 1_555 1.000(4) n
C32 C22 1_555 1.500(3) n
C32 O1c2 1_555 1.460(3) n
C32 H312 1_555 1.000(3) n
C32 H322 1_555 1.000(5) n
O1c2 C32 1_555 1.460(3) n
O1c2 C1c2 1_555 1.330(3) n
C1c2 O1c2 1_555 1.330(3) n
C1c2 C2c2 1_555 1.500(3) n
C1c2 O2c2 1_555 1.200(3) n
C2c2 C1c2 1_555 1.500(3) n
C2c2 C3c2 1_555 1.520(3) n
C2c2 H21c2 1_555 1.000(5) n
C2c2 H22c2 1_555 1.000(4) n
O2c2 C1c2 1_555 1.200(3) n
C3c2 C2c2 1_555 1.520(3) n
C3c2 C4c2 1_555 1.520(3) n
C3c2 H31c2 1_555 1.000(5) n
C3c2 H32c2 1_555 1.000(5) n
C4c2 C3c2 1_555 1.520(3) n
C4c2 C5c2 1_555 1.520(3) n
C4c2 H41c2 1_555 1.000(5) n
C4c2 H42c2 1_555 1.000(5) n
C5c2 C4c2 1_555 1.520(3) n
C5c2 C6c2 1_555 1.520(3) n
C5c2 H51c2 1_555 1.000(5) n
C5c2 H52c2 1_555 1.000(5) n
C6c2 C5c2 1_555 1.520(3) n
C6c2 C7c2 1_555 1.520(3) n
C6c2 H61c2 1_555 1.000(5) n
C6c2 H62c2 1_555 1.000(5) n
C7c2 C6c2 1_555 1.520(3) n
C7c2 C8c2 1_555 1.520(3) n
C7c2 H71c2 1_555 1.000(5) n
C7c2 H72c2 1_555 1.000(5) n
C8c2 C7c2 1_555 1.520(3) n
C8c2 C9c2 1_555 1.520(3) n
C8c2 H81c2 1_555 1.000(5) n
C8c2 H82c2 1_555 1.000(5) n
C9c2 C8c2 1_555 1.520(3) n
C9c2 C10c2 1_555 1.520(3) n
C9c2 H91c2 1_555 1.000(5) n
C9c2 H92c2 1_555 1.000(5) n
C10c2 C9c2 1_555 1.520(3) n
C10c2 C11c2 1_555 1.521(3) n
C10c2 H101c2 1_555 1.000(5) n
C10c2 H102c2 1_555 1.000(5) n
C11c2 C10c2 1_555 1.521(3) n
C11c2 C12c2 1_555 1.521(3) n
C11c2 H111c2 1_555 1.000(5) n
C11c2 H112c2 1_555 1.000(5) n
C12c2 C11c2 1_555 1.521(3) n
C12c2 C13c2 1_555 1.521(3) n
C12c2 H121c2 1_555 1.000(5) n
C12c2 H122c2 1_555 1.000(5) n
C13c2 C12c2 1_555 1.521(3) n
C13c2 C14c2 1_555 1.521(3) n
C13c2 H131c2 1_555 1.000(5) n
C13c2 H132c2 1_555 1.000(5) n
C14c2 C13c2 1_555 1.521(3) n
C14c2 C15c2 1_555 1.521(3) n
C14c2 H141c2 1_555 1.000(5) n
C14c2 H142c2 1_555 1.000(5) n
C15c2 C14c2 1_555 1.521(3) n
C15c2 C16c2 1_555 1.520(3) n
C15c2 H151c2 1_555 1.000(5) n
C15c2 H152c2 1_555 1.000(5) n
C16c2 C15c2 1_555 1.520(3) n
C16c2 H161c2 1_555 1.000(5) n
C16c2 H162c2 1_555 1.000(5) n
C16c2 H163c2 1_555 1.000(6) n
H181a2 C18a2 1_555 1.000(5) n
H182a2 C18a2 1_555 1.000(5) n
H183a2 C18a2 1_555 1.000(5) n
H171a2 C17a2 1_555 1.000(5) n
H172a2 C17a2 1_555 1.000(5) n
H161a2 C16a2 1_555 1.000(5) n
H162a2 C16a2 1_555 1.000(5) n
H151a2 C15a2 1_555 1.000(5) n
H152a2 C15a2 1_555 1.000(5) n
H141a2 C14a2 1_555 1.000(5) n
H142a2 C14a2 1_555 1.000(5) n
H131a2 C13a2 1_555 1.000(5) n
H132a2 C13a2 1_555 0.999(5) n
H121a2 C12a2 1_555 1.001(5) n
H122a2 C12a2 1_555 0.999(5) n
H111a2 C11a2 1_555 0.995(6) n
H112a2 C11a2 1_555 1.005(5) n
H101a2 C10a2 1_555 1.001(5) n
H91a2 C9a2 1_555 1.000(5) n
H81a2 C8a2 1_555 0.999(5) n
H82a2 C8a2 1_555 1.001(5) n
H71a2 C7a2 1_555 1.005(6) n
H72a2 C7a2 1_555 0.998(5) n
H61a2 C6a2 1_555 0.997(6) n
H62a2 C6a2 1_555 1.001(5) n
H51a2 C5a2 1_555 1.000(6) n
H52a2 C5a2 1_555 1.000(5) n
H41a2 C4a2 1_555 1.002(6) n
H42a2 C4a2 1_555 0.999(5) n
H31a2 C3a2 1_555 1.001(5) n
H32a2 C3a2 1_555 0.999(5) n
H21a2 C2a2 1_555 1.000(6) n
H22a2 C2a2 1_555 1.000(5) n
H112 C12 1_555 1.000(6) n
H122 C12 1_555 1.000(6) n
H161b2 C16b2 1_555 1.000(5) n
H162b2 C16b2 1_555 1.000(5) n
H163b2 C16b2 1_555 1.000(4) n
H151b2 C15b2 1_555 1.000(5) n
H152b2 C15b2 1_555 1.000(5) n
H141b2 C14b2 1_555 1.000(5) n
H142b2 C14b2 1_555 1.000(5) n
H131b2 C13b2 1_555 1.000(5) n
H132b2 C13b2 1_555 1.000(5) n
H121b2 C12b2 1_555 1.000(5) n
H122b2 C12b2 1_555 1.000(5) n
H111b2 C11b2 1_555 1.000(5) n
H112b2 C11b2 1_555 1.000(5) n
H101b2 C10b2 1_555 1.000(5) n
H102b2 C10b2 1_555 1.000(5) n
H91b2 C9b2 1_555 1.000(5) n
H92b2 C9b2 1_555 1.000(5) n
H81b2 C8b2 1_555 0.999(5) n
H82b2 C8b2 1_555 1.000(5) n
H71b2 C7b2 1_555 1.000(5) n
H72b2 C7b2 1_555 1.000(5) n
H61b2 C6b2 1_555 1.000(5) n
H62b2 C6b2 1_555 1.000(5) n
H51b2 C5b2 1_555 1.000(6) n
H52b2 C5b2 1_555 1.000(5) n
H41b2 C4b2 1_555 1.000(5) n
H42b2 C4b2 1_555 1.000(6) n
H31b2 C3b2 1_555 1.000(5) n
H32b2 C3b2 1_555 1.000(6) n
H21b2 C2b2 1_555 1.000(5) n
H22b2 C2b2 1_555 1.000(6) n
H212 C22 1_555 1.000(5) n
H161c2 C16c2 1_555 1.000(5) n
H162c2 C16c2 1_555 1.000(5) n
H163c2 C16c2 1_555 1.000(6) n
H151c2 C15c2 1_555 1.000(5) n
H152c2 C15c2 1_555 1.000(5) n
H141c2 C14c2 1_555 1.000(5) n
H142c2 C14c2 1_555 1.000(5) n
H131c2 C13c2 1_555 1.000(5) n
H132c2 C13c2 1_555 1.000(5) n
H121c2 C12c2 1_555 1.000(5) n
H122c2 C12c2 1_555 1.000(5) n
H111c2 C11c2 1_555 1.000(5) n
H112c2 C11c2 1_555 1.000(5) n
H101c2 C10c2 1_555 1.000(5) n
H102c2 C10c2 1_555 1.000(5) n
H91c2 C9c2 1_555 1.000(5) n
H92c2 C9c2 1_555 1.000(5) n
H81c2 C8c2 1_555 1.000(5) n
H82c2 C8c2 1_555 1.000(5) n
H71c2 C7c2 1_555 1.000(5) n
H72c2 C7c2 1_555 1.000(5) n
H61c2 C6c2 1_555 1.000(5) n
H62c2 C6c2 1_555 1.000(5) n
H51c2 C5c2 1_555 1.000(5) n
H52c2 C5c2 1_555 1.000(5) n
H41c2 C4c2 1_555 1.000(5) n
H42c2 C4c2 1_555 1.000(5) n
H31c2 C3c2 1_555 1.000(5) n
H32c2 C3c2 1_555 1.000(5) n
H21c2 C2c2 1_555 1.000(5) n
H22c2 C2c2 1_555 1.000(4) n
H312 C32 1_555 1.000(3) n
H322 C32 1_555 1.000(5) n
